data_7114456
loop_
_publ_author_name
'Makha, Mohamed'
'Hardie, Michaele J.'
'Raston, Colin L.'

_publ_section_title
;
 Inter-digitation approach to encapsulation of C60: [C60 &#x2282;
 (p-phenylcalix[5]arene)2]
;
_journal_issue 14
_journal_name_full 'Chemical Communications'
_journal_page_first 1446
_journal_page_last 1447
_journal_paper_doi 10.1039/b203688f
_journal_year 2002
_chemical_formula_sum 'C200.5 H112 O10'
_chemical_formula_weight 2680.90
_chemical_name_common '(p-phenylcalix[5]arene) fullerene-C60'
_chemical_name_systematic
;
bis(para-phenylcalix[5]arene)buckminsterfullerene toluene solvate
;
_space_group_IT_number 15
_symmetry_cell_setting monoclinic
_symmetry_space_group_name_Hall '-C 2yc'
_symmetry_space_group_name_H-M 'C 1 2/c 1'
_atom_sites_solution_hydrogens geom
_atom_sites_solution_primary direct
_atom_sites_solution_secondary difmap
_audit_creation_method SHELXL-97
_cell_angle_alpha 90.00
_cell_angle_beta 96.676(1)
_cell_angle_gamma 90.00
_cell_formula_units_Z 8
_cell_length_a 30.4539(2)
_cell_length_b 17.3036(1)
_cell_length_c 50.3034(5)
_cell_measurement_temperature 150(1)
_cell_volume 26328.2(4)
_computing_structure_refinement 'SHELXL-97 (Sheldrick, 1997)'
_computing_structure_solution 'SHELXS-97 (Sheldrick, 1990)'
_diffrn_ambient_temperature 293(2)
_diffrn_measured_fraction_theta_full 0.978
_diffrn_measured_fraction_theta_max 0.978
_diffrn_measurement_device_type CCD
_diffrn_radiation_monochromator graphite
_diffrn_radiation_source 'fine-focus sealed tube'
_diffrn_radiation_type MoK\a
_diffrn_radiation_wavelength 0.71070
_diffrn_reflns_av_R_equivalents 0.0847
_diffrn_reflns_av_sigmaI/netI 0.0968
_diffrn_reflns_limit_h_max 35
_diffrn_reflns_limit_h_min -35
_diffrn_reflns_limit_k_max 16
_diffrn_reflns_limit_k_min -20
_diffrn_reflns_limit_l_max 55
_diffrn_reflns_limit_l_min -59
_diffrn_reflns_number 71483
_diffrn_reflns_theta_full 25.00
_diffrn_reflns_theta_max 25.00
_diffrn_reflns_theta_min 1.44
_exptl_absorpt_coefficient_mu 0.082
_exptl_absorpt_correction_type none
_exptl_crystal_colour 'dark red'
_exptl_crystal_density_diffrn 1.353
_exptl_crystal_density_method 'not measured'
_exptl_crystal_description needle
_exptl_crystal_F_000 11160
_exptl_crystal_size_max 0.15
_exptl_crystal_size_mid 0.10
_exptl_crystal_size_min 0.08
_refine_diff_density_max 0.635
_refine_diff_density_min -0.492
_refine_diff_density_rms 0.070
_refine_ls_extinction_method none
_refine_ls_goodness_of_fit_ref 1.037
_refine_ls_hydrogen_treatment mixed
_refine_ls_matrix_type fullcycle
_refine_ls_number_parameters 2469
_refine_ls_number_reflns 22692
_refine_ls_number_restraints 2230
_refine_ls_restrained_S_all 1.013
_refine_ls_R_factor_all 0.1387
_refine_ls_R_factor_gt 0.0642
_refine_ls_shift/su_max 0.067
_refine_ls_shift/su_mean 0.004
_refine_ls_structure_factor_coef Fsqd
_refine_ls_weighting_details 'calc w==1/[\s^2^(Fo^2^)+(0.0885P)^2^+18.2890P] where P==(Fo^2^+2Fc^2^)/3'
_refine_ls_weighting_scheme calc
_refine_ls_wR_factor_gt 0.1499
_refine_ls_wR_factor_ref 0.1961
_reflns_number_gt 12507
_reflns_number_total 22692
_reflns_threshold_expression >2sigma(I)
_cod_data_source_file b203688f.txt
_cod_data_source_block 2
_cod_depositor_comments
;
The following automatic conversions were performed:
'_atom_site_symetry_multiplicity' tag replaced with
'_atom_site_symmetry_multiplicity'.

Automatic conversion script
Id: cif_correct_tags 1440 2010-10-19 06:21:57Z saulius 

The following automatic conversions were performed:

'_symmetry_cell_setting' value 'Monoclinic' changed to 'monoclinic'
according to
/usr/data/users/saulius/automatic-downloads/retrospective/RSC/lib/dictionaries/cif_core.dic
dictionary named 'cif_core.dic' version 2.4.2 from 2011-04-26.

Automatic conversion script
Id: cif_fix_values 2281 2013-09-26 08:29:07Z andrius 
;
_cod_original_cell_volume 26328.2(3)
_cod_original_sg_symbol_H-M C2/c
_cod_original_formula_sum 'C200.50 H112 O10'
_cod_database_code 7114456

loop_
_symmetry_equiv_pos_as_xyz
'x, y, z'
'-x, y, -z+1/2'
'x+1/2, y+1/2, z'
'-x+1/2, y+1/2, -z+1/2'
'-x, -y, -z'
'x, -y, z-1/2'
'-x+1/2, -y+1/2, -z'
'x+1/2, -y+1/2, z-1/2'

loop_
_atom_site_label
_atom_site_type_symbol
_atom_site_fract_x
_atom_site_fract_y
_atom_site_fract_z
_atom_site_U_iso_or_equiv
_atom_site_adp_type
_atom_site_occupancy
_atom_site_symmetry_multiplicity
_atom_site_calc_flag
_atom_site_refinement_flags
O1 O 0.39501(7) 0.37974(13) 0.09413(4) 0.0373(5) Uani 1 1 d D
O2 O 0.36731(7) 0.47101(13) 0.05134(4) 0.0379(6) Uani 1 1 d D
O3 O 0.38374(7) 0.62057(13) 0.06565(4) 0.0384(5) Uani 1 1 d D
O4 O 0.41958(7) 0.61598(13) 0.11841(4) 0.0366(5) Uani 1 1 d D
O5 O 0.42972(7) 0.46742(13) 0.13523(4) 0.0376(5) Uani 1 1 d D
O6 O 0.48089(7) 0.84274(13) 0.16124(4) 0.0392(6) Uani 1 1 d D
O7 O 0.47450(7) 0.98859(14) 0.18086(5) 0.0431(6) Uani 1 1 d D
O8 O 0.45579(7) 1.09003(13) 0.14043(5) 0.0402(6) Uani 1 1 d D
O9 O 0.45139(7) 1.00837(13) 0.09353(4) 0.0391(6) Uani 1 1 d D
O10 O 0.47155(7) 0.85876(13) 0.10744(4) 0.0363(5) Uani 1 1 d D
C1 C 0.36813(10) 0.31841(18) 0.09981(6) 0.0310(7) Uani 1 1 d .
C2 C 0.37284(10) 0.28623(18) 0.12565(6) 0.0300(7) Uani 1 1 d .
C3 C 0.34609(10) 0.22432(19) 0.13031(6) 0.0358(8) Uani 1 1 d .
H13 H 0.3489 0.2021 0.1473 0.043 Uiso 1 1 calc R
C4 C 0.31490(11) 0.19381(19) 0.11049(6) 0.0345(8) Uani 1 1 d .
C5 C 0.31239(10) 0.22640(19) 0.08489(6) 0.0361(8) Uani 1 1 d .
H14 H 0.2921 0.2064 0.0714 0.043 Uiso 1 1 calc R
C6 C 0.33912(10) 0.28754(19) 0.07895(6) 0.0322(8) Uani 1 1 d .
C7 C 0.28784(11) 0.1252(2) 0.11599(6) 0.0395(8) Uani 1 1 d .
C8 C 0.30743(15) 0.0547(3) 0.12042(11) 0.0846(15) Uani 1 1 d .
H15 H 0.3378 0.0501 0.1203 0.102 Uiso 1 1 calc R
C9 C 0.28258(17) -0.0108(3) 0.12508(12) 0.0977(18) Uani 1 1 d .
H17 H 0.2966 -0.0585 0.1275 0.117 Uiso 1 1 calc R
C10 C 0.23855(15) -0.0058(3) 0.12612(8) 0.0664(12) Uani 1 1 d .
H19 H 0.2222 -0.0490 0.1300 0.080 Uiso 1 1 calc R
C11 C 0.21859(17) 0.0646(3) 0.12137(12) 0.0977(18) Uani 1 1 d .
H11 H 0.1882 0.0692 0.1216 0.117 Uiso 1 1 calc R
C12 C 0.24347(14) 0.1293(3) 0.11621(11) 0.0821(15) Uani 1 1 d .
H12 H 0.2293 0.1765 0.1128 0.099 Uiso 1 1 calc R
C13 C 0.34010(11) 0.31159(19) 0.05009(6) 0.0347(8) Uani 1 1 d .
H13A H 0.3327 0.2666 0.0390 0.042 Uiso 1 1 calc R
H13B H 0.3703 0.3256 0.0479 0.042 Uiso 1 1 calc R
C14 C 0.32556(10) 0.45360(19) 0.03865(6) 0.0311(7) Uani 1 1 d .
C15 C 0.31030(10) 0.37752(18) 0.03907(6) 0.0305(7) Uani 1 1 d .
C16 C 0.26817(10) 0.36155(19) 0.02641(6) 0.0325(8) Uani 1 1 d .
H16 H 0.2570 0.3117 0.0272 0.039 Uiso 1 1 calc R
C17 C 0.24221(10) 0.41827(19) 0.01258(6) 0.0325(8) Uani 1 1 d .
C18 C 0.26012(10) 0.49178(19) 0.01122(6) 0.0315(8) Uani 1 1 d .
H18 H 0.2436 0.5296 0.0014 0.038 Uiso 1 1 calc R
C19 C 0.30176(10) 0.51125(18) 0.02387(6) 0.0320(7) Uani 1 1 d .
C20 C 0.19746(10) 0.40117(19) -0.00159(6) 0.0337(8) Uani 1 1 d .
C21 C 0.16641(11) 0.3602(2) 0.01104(7) 0.0385(8) Uani 1 1 d .
H21 H 0.1742 0.3402 0.0281 0.046 Uiso 1 1 calc R
C22 C 0.12422(11) 0.3489(2) -0.00153(7) 0.0478(9) Uani 1 1 d .
H22 H 0.1038 0.3216 0.0072 0.057 Uiso 1 1 calc R
C23 C 0.11199(12) 0.3776(2) -0.02678(8) 0.0534(10) Uani 1 1 d .
H23 H 0.0832 0.3709 -0.0349 0.064 Uiso 1 1 calc R
C24 C 0.14261(12) 0.4166(2) -0.04001(7) 0.0523(10) Uani 1 1 d .
H24 H 0.1348 0.4349 -0.0573 0.063 Uiso 1 1 calc R
C25 C 0.18507(12) 0.4283(2) -0.02738(7) 0.0430(9) Uani 1 1 d .
H25 H 0.2055 0.4548 -0.0363 0.052 Uiso 1 1 calc R
C26 C 0.32147(11) 0.59018(18) 0.01929(6) 0.0338(8) Uani 1 1 d .
H26A H 0.3530 0.5837 0.0188 0.041 Uiso 1 1 calc R
H26B H 0.3091 0.6082 0.0017 0.041 Uiso 1 1 calc R
C27 C 0.34731(10) 0.66860(18) 0.06088(6) 0.0299(7) Uani 1 1 d .
C28 C 0.31486(10) 0.65315(18) 0.03945(6) 0.0311(7) Uani 1 1 d .
C29 C 0.27834(10) 0.70160(18) 0.03568(6) 0.0318(8) Uani 1 1 d .
H29 H 0.2566 0.6917 0.0215 0.038 Uiso 1 1 calc R
C30 C 0.27300(10) 0.76503(19) 0.05239(6) 0.0313(7) Uani 1 1 d .
C31 C 0.30768(10) 0.78020(19) 0.07240(6) 0.0319(7) Uani 1 1 d .
H31 H 0.3056 0.8231 0.0833 0.038 Uiso 1 1 calc R
C32 C 0.34503(10) 0.73403(19) 0.07670(6) 0.0310(7) Uani 1 1 d .
C33 C 0.23304(10) 0.81445(19) 0.04989(6) 0.0328(8) Uani 1 1 d .
C34 C 0.19085(10) 0.7843(2) 0.04269(6) 0.0390(8) Uani 1 1 d .
H34 H 0.1878 0.7331 0.0372 0.047 Uiso 1 1 calc R
C35 C 0.15326(12) 0.8296(2) 0.04354(7) 0.0491(10) Uani 1 1 d .
H35 H 0.1253 0.8084 0.0390 0.059 Uiso 1 1 calc R
C36 C 0.15749(13) 0.9059(3) 0.05105(7) 0.0614(12) Uani 1 1 d .
H36 H 0.1324 0.9362 0.0519 0.074 Uiso 1 1 calc R
C37 C 0.19924(13) 0.9377(2) 0.05730(7) 0.0599(11) Uani 1 1 d .
H37 H 0.2021 0.9897 0.0619 0.072 Uiso 1 1 calc R
C38 C 0.23625(12) 0.8929(2) 0.05674(7) 0.0446(9) Uani 1 1 d .
H38 H 0.2640 0.9150 0.0610 0.053 Uiso 1 1 calc R
C39 C 0.38342(10) 0.75917(19) 0.09675(6) 0.0332(8) Uani 1 1 d .
H39A H 0.3852 0.8151 0.0962 0.040 Uiso 1 1 calc R
H39B H 0.4104 0.7391 0.0909 0.040 Uiso 1 1 calc R
C40 C 0.40294(10) 0.66753(19) 0.13574(6) 0.0308(7) Uani 1 1 d .
C41 C 0.38232(9) 0.73501(18) 0.12581(6) 0.0285(7) Uani 1 1 d .
C42 C 0.36395(10) 0.78355(19) 0.14343(6) 0.0339(8) Uani 1 1 d .
H42 H 0.3499 0.8286 0.1369 0.041 Uiso 1 1 calc R
C43 C 0.36586(10) 0.76683(18) 0.17077(6) 0.0312(7) Uani 1 1 d .
C44 C 0.39049(10) 0.70251(19) 0.18015(6) 0.0335(8) Uani 1 1 d .
H44 H 0.3940 0.6923 0.1984 0.040 Uiso 1 1 calc R
C45 C 0.40991(10) 0.65326(18) 0.16320(6) 0.0309(7) Uani 1 1 d .
C46 C 0.34258(10) 0.81601(19) 0.18905(6) 0.0345(8) Uani 1 1 d .
C47 C 0.30187(11) 0.8490(2) 0.18025(7) 0.0400(8) Uani 1 1 d .
H47 H 0.2900 0.8423 0.1625 0.048 Uiso 1 1 calc R
C48 C 0.27860(12) 0.8916(2) 0.19722(7) 0.0494(10) Uani 1 1 d .
H48 H 0.2515 0.9134 0.1908 0.059 Uiso 1 1 calc R
C49 C 0.29536(12) 0.9019(2) 0.22362(7) 0.0512(10) Uani 1 1 d .
H49 H 0.2797 0.9299 0.2352 0.061 Uiso 1 1 calc R
C50 C 0.33573(12) 0.8699(2) 0.23264(7) 0.0506(10) Uani 1 1 d .
H50 H 0.3474 0.8762 0.2504 0.061 Uiso 1 1 calc R
C51 C 0.35899(12) 0.8286(2) 0.21564(6) 0.0428(9) Uani 1 1 d .
H51 H 0.3865 0.8086 0.2221 0.051 Uiso 1 1 calc R
C52 C 0.43991(10) 0.58814(19) 0.17468(6) 0.0345(8) Uani 1 1 d .
H52A H 0.4622 0.5798 0.1627 0.041 Uiso 1 1 calc R
H52B H 0.4551 0.6055 0.1916 0.041 Uiso 1 1 calc R
C53 C 0.41641(10) 0.45230(19) 0.16022(6) 0.0319(8) Uani 1 1 d .
C54 C 0.41861(10) 0.51115(18) 0.17929(6) 0.0308(7) Uani 1 1 d .
C55 C 0.40406(10) 0.49407(19) 0.20386(6) 0.0338(8) Uani 1 1 d .
H55 H 0.4046 0.5330 0.2166 0.041 Uiso 1 1 calc R
C56 C 0.38864(10) 0.42098(19) 0.21020(6) 0.0323(8) Uani 1 1 d .
C57 C 0.38953(10) 0.3633(2) 0.19091(6) 0.0328(8) Uani 1 1 d .
H57 H 0.3804 0.3137 0.1949 0.039 Uiso 1 1 calc R
C58 C 0.40348(9) 0.37708(19) 0.16599(6) 0.0310(7) Uani 1 1 d .
C59 C 0.37512(10) 0.40583(19) 0.23705(6) 0.0339(8) Uani 1 1 d .
C60 C 0.35257(11) 0.4609(2) 0.25049(7) 0.0455(9) Uani 1 1 d .
H60 H 0.3446 0.5075 0.2420 0.055 Uiso 1 1 calc R
C61 C 0.34181(13) 0.4480(2) 0.27593(7) 0.0534(10) Uani 1 1 d .
H61 H 0.3270 0.4860 0.2845 0.064 Uiso 1 1 calc R
C62 C 0.35270(13) 0.3795(2) 0.28890(7) 0.0541(10) Uani 1 1 d .
H62 H 0.3452 0.3708 0.3061 0.065 Uiso 1 1 calc R
C63 C 0.37484(12) 0.3237(2) 0.27609(7) 0.0509(10) Uani 1 1 d .
H63 H 0.3826 0.2773 0.2847 0.061 Uiso 1 1 calc R
C64 C 0.38565(11) 0.3365(2) 0.25038(7) 0.0410(8) Uani 1 1 d .
H64 H 0.4002 0.2981 0.2419 0.049 Uiso 1 1 calc R
C65 C 0.40991(10) 0.31052(19) 0.14715(6) 0.0334(8) Uani 1 1 d .
H65A H 0.4177 0.2654 0.1582 0.040 Uiso 1 1 calc R
H65B H 0.4354 0.3229 0.1381 0.040 Uiso 1 1 calc R
C66 C 0.51820(10) 0.80310(18) 0.17233(6) 0.0327(8) Uani 1 1 d .
C67 C 0.53638(11) 0.81935(19) 0.19830(6) 0.0351(8) Uani 1 1 d .
C68 C 0.57532(11) 0.78182(19) 0.20811(6) 0.0379(8) Uani 1 1 d .
H68 H 0.5884 0.7939 0.2253 0.045 Uiso 1 1 calc R
C69 C 0.59563(11) 0.72695(19) 0.19338(6) 0.0352(8) Uani 1 1 d .
C70 C 0.57408(10) 0.70771(19) 0.16826(6) 0.0327(8) Uani 1 1 d .
H70 H 0.5859 0.6689 0.1584 0.039 Uiso 1 1 calc R
C71 C 0.53533(10) 0.74491(18) 0.15735(6) 0.0311(7) Uani 1 1 d .
C72 C 0.63836(11) 0.68966(19) 0.20401(7) 0.0402(8) Uani 1 1 d .
C73 C 0.65088(13) 0.6834(2) 0.23149(7) 0.0542(10) Uani 1 1 d .
H73 H 0.6315 0.6991 0.2434 0.065 Uiso 1 1 calc R
C74 C 0.69195(14) 0.6539(2) 0.24111(9) 0.0692(13) Uani 1 1 d .
H74 H 0.7002 0.6515 0.2595 0.083 Uiso 1 1 calc R
C75 C 0.72071(14) 0.6281(2) 0.22381(10) 0.0726(13) Uani 1 1 d .
H75 H 0.7480 0.6075 0.2304 0.087 Uiso 1 1 calc R
C76 C 0.70862(12) 0.6332(2) 0.19668(9) 0.0593(11) Uani 1 1 d .
H76 H 0.7278 0.6157 0.1849 0.071 Uiso 1 1 calc R
C77 C 0.66794(11) 0.6644(2) 0.18679(8) 0.0464(9) Uani 1 1 d .
H77 H 0.6604 0.6683 0.1684 0.056 Uiso 1 1 calc R
C78 C 0.51328(12) 0.8724(2) 0.21631(7) 0.0416(9) Uani 1 1 d .
H78A H 0.4818 0.8705 0.2103 0.050 Uiso 1 1 calc R
H78B H 0.5175 0.8510 0.2342 0.050 Uiso 1 1 calc R
C79 C 0.50535(10) 1.0131(2) 0.20158(6) 0.0377(8) Uani 1 1 d .
C80 C 0.51269(10) 1.0916(2) 0.20647(6) 0.0353(8) Uani 1 1 d .
C81 C 0.54530(11) 1.1124(2) 0.22708(6) 0.0402(8) Uani 1 1 d .
H81 H 0.5510 1.1646 0.2303 0.048 Uiso 1 1 calc R
C82 C 0.56963(11) 1.0576(2) 0.24300(6) 0.0378(8) Uani 1 1 d .
C83 C 0.55863(11) 0.9801(2) 0.23842(6) 0.0398(8) Uani 1 1 d .
H83 H 0.5733 0.9428 0.2494 0.048 Uiso 1 1 calc R
C84 C 0.52679(11) 0.9564(2) 0.21822(6) 0.0384(8) Uani 1 1 d .
C85 C 0.60476(11) 1.0797(2) 0.26455(7) 0.0406(8) Uani 1 1 d .
C86 C 0.63202(12) 1.1429(2) 0.26170(7) 0.0472(9) Uani 1 1 d .
H86 H 0.6283 1.1710 0.2458 0.057 Uiso 1 1 calc R
C87 C 0.66464(13) 1.1652(2) 0.28192(8) 0.0582(11) Uani 1 1 d .
H87 H 0.6824 1.2080 0.2798 0.070 Uiso 1 1 calc R
C88 C 0.67002(13) 1.1217(3) 0.30535(7) 0.0595(11) Uani 1 1 d .
H88 H 0.6915 1.1361 0.3191 0.071 Uiso 1 1 calc R
C89 C 0.64413(12) 1.0580(3) 0.30859(7) 0.0572(11) Uani 1 1 d .
H89 H 0.6486 1.0288 0.3242 0.069 Uiso 1 1 calc R
C90 C 0.61173(12) 1.0379(2) 0.28855(7) 0.0476(9) Uani 1 1 d .
H90 H 0.5939 0.9955 0.2909 0.057 Uiso 1 1 calc R
C91 C 0.48359(11) 1.1531(2) 0.19220(6) 0.0387(8) Uani 1 1 d .
H91A H 0.4814 1.1953 0.2047 0.046 Uiso 1 1 calc R
H91B H 0.4542 1.1315 0.1882 0.046 Uiso 1 1 calc R
C92 C 0.48107(10) 1.15708(18) 0.14123(6) 0.0324(8) Uani 1 1 d .
C93 C 0.48677(10) 1.19607(19) 0.11752(6) 0.0330(8) Uani 1 1 d .
C94 C 0.51283(10) 1.26178(19) 0.11928(6) 0.0342(8) Uani 1 1 d .
H94 H 0.5183 1.2864 0.1036 0.041 Uiso 1 1 calc R
C95 C 0.53108(10) 1.29240(19) 0.14364(6) 0.0332(8) Uani 1 1 d .
C96 C 0.52201(10) 1.25456(19) 0.16692(7) 0.0364(8) Uani 1 1 d .
H96 H 0.5331 1.2752 0.1834 0.044 Uiso 1 1 calc R
C97 C 0.49697(10) 1.18716(19) 0.16641(6) 0.0332(8) Uani 1 1 d .
C98 C 0.55751(11) 1.3647(2) 0.14447(7) 0.0389(8) Uani 1 1 d .
C99 C 0.58755(11) 1.3768(2) 0.12595(7) 0.0461(9) Uani 1 1 d .
H99 H 0.5911 1.3393 0.1131 0.055 Uiso 1 1 calc R
C100 C 0.61221(13) 1.4447(2) 0.12658(8) 0.0570(11) Uani 1 1 d .
H100 H 0.6324 1.4521 0.1143 0.068 Uiso 1 1 calc R
C101 C 0.60688(14) 1.5012(2) 0.14531(8) 0.0629(11) Uani 1 1 d .
H101 H 0.6235 1.5463 0.1458 0.075 Uiso 1 1 calc R
C102 C 0.57662(14) 1.4899(2) 0.16323(8) 0.0616(11) Uani 1 1 d .
H102 H 0.5727 1.5281 0.1757 0.074 Uiso 1 1 calc R
C103 C 0.55207(12) 1.4232(2) 0.16294(7) 0.0476(9) Uani 1 1 d .
H103 H 0.5317 1.4169 0.1752 0.057 Uiso 1 1 calc R
C104 C 0.46277(11) 1.1719(2) 0.09069(6) 0.0383(8) Uani 1 1 d .
H10A H 0.4347 1.1494 0.0939 0.046 Uiso 1 1 calc R
H10B H 0.4563 1.2182 0.0801 0.046 Uiso 1 1 calc R
C105 C 0.47739(10) 1.03639(19) 0.07467(6) 0.0334(8) Uani 1 1 d .
C106 C 0.49236(10) 0.98565(19) 0.05609(6) 0.0330(8) Uani 1 1 d .
C107 C 0.51975(10) 1.01556(19) 0.03814(6) 0.0357(8) Uani 1 1 d .
H107 H 0.5301 0.9825 0.0257 0.043 Uiso 1 1 calc R
C108 C 0.53212(10) 1.09289(19) 0.03828(6) 0.0332(8) Uani 1 1 d .
C109 C 0.51375(10) 1.14221(19) 0.05617(6) 0.0339(8) Uani 1 1 d .
H109 H 0.5206 1.1946 0.0561 0.041 Uiso 1 1 calc R
C110 C 0.48581(10) 1.11533(19) 0.07394(6) 0.0328(8) Uani 1 1 d .
C111 C 0.56314(10) 1.1220(2) 0.01990(6) 0.0349(8) Uani 1 1 d .
C112 C 0.59715(11) 1.0753(2) 0.01249(6) 0.0408(9) Uani 1 1 d .
H112 H 0.6001 1.0250 0.0190 0.049 Uiso 1 1 calc R
C113 C 0.62653(12) 1.1025(2) -0.00429(7) 0.0475(9) Uani 1 1 d .
H113 H 0.6490 1.0706 -0.0088 0.057 Uiso 1 1 calc R
C114 C 0.62279(12) 1.1767(2) -0.01436(7) 0.0501(10) Uani 1 1 d .
H114 H 0.6427 1.1949 -0.0256 0.060 Uiso 1 1 calc R
C115 C 0.58921(13) 1.2233(2) -0.00765(7) 0.0507(10) Uani 1 1 d .
H115 H 0.5863 1.2731 -0.0145 0.061 Uiso 1 1 calc R
C116 C 0.55986(12) 1.1967(2) 0.00918(6) 0.0423(9) Uani 1 1 d .
H116 H 0.5374 1.2292 0.0135 0.051 Uiso 1 1 calc R
C117 C 0.47662(11) 0.90235(18) 0.05333(6) 0.0362(8) Uani 1 1 d .
H11A H 0.4479 0.8990 0.0598 0.043 Uiso 1 1 calc R
H11B H 0.4725 0.8894 0.0344 0.043 Uiso 1 1 calc R
C118 C 0.50170(10) 0.81859(18) 0.09393(6) 0.0308(7) Uani 1 1 d .
C119 C 0.52386(10) 0.75500(18) 0.10573(6) 0.0303(7) Uani 1 1 d .
C120 C 0.55569(10) 0.72009(19) 0.09232(6) 0.0336(8) Uani 1 1 d .
H120 H 0.5721 0.6795 0.1005 0.040 Uiso 1 1 calc R
C121 C 0.56409(10) 0.74397(19) 0.06671(6) 0.0363(8) Uani 1 1 d .
C122 C 0.53780(11) 0.80310(19) 0.05472(7) 0.0381(8) Uani 1 1 d .
H122 H 0.5413 0.8172 0.0373 0.046 Uiso 1 1 calc R
C123 C 0.50659(10) 0.84188(18) 0.06781(6) 0.0327(8) Uani 1 1 d .
C124 C 0.59742(11) 0.70319(19) 0.05265(7) 0.0389(8) Uani 1 1 d .
C125 C 0.63962(12) 0.6896(2) 0.06544(8) 0.0498(10) Uani 1 1 d .
H125 H 0.6473 0.7069 0.0829 0.060 Uiso 1 1 calc R
C126 C 0.67037(14) 0.6502(2) 0.05229(8) 0.0588(11) Uani 1 1 d .
H126 H 0.6985 0.6413 0.0610 0.071 Uiso 1 1 calc R
C127 C 0.65967(14) 0.6238(2) 0.02619(8) 0.0609(11) Uani 1 1 d .
H127 H 0.6805 0.5978 0.0174 0.073 Uiso 1 1 calc R
C128 C 0.61792(15) 0.6369(2) 0.01362(8) 0.0599(11) Uani 1 1 d .
H128 H 0.6103 0.6190 -0.0037 0.072 Uiso 1 1 calc R
C129 C 0.58719(14) 0.6763(2) 0.02649(7) 0.0511(10) Uani 1 1 d .
H129 H 0.5591 0.6851 0.0176 0.061 Uiso 1 1 calc R
C130 C 0.50910(16) 0.4703(3) 0.06548(10) 0.0846(15) Uani 1 1 d .
C131 C 0.53906(13) 0.4988(2) 0.04740(9) 0.0618(11) Uani 1 1 d .
H131 H 0.5559 0.5430 0.0513 0.074 Uiso 1 1 calc R
C132 C 0.54163(15) 0.4576(3) 0.02394(11) 0.0856(16) Uani 1 1 d .
H132 H 0.5607 0.4758 0.0122 0.103 Uiso 1 1 calc R
C133 C 0.51867(18) 0.3939(3) 0.01720(12) 0.1012(18) Uani 1 1 d .
H133 H 0.5212 0.3682 0.0012 0.121 Uiso 1 1 calc R
C134 C 0.49178(14) 0.3684(3) 0.03443(9) 0.0731(13) Uani 1 1 d .
H134 H 0.4764 0.3230 0.0298 0.088 Uiso 1 1 calc R
C135 C 0.48435(12) 0.4010(2) 0.05781(8) 0.0561(10) Uani 1 1 d .
H135 H 0.4643 0.3801 0.0684 0.067 Uiso 1 1 calc R
C136 C 0.5033(2) 0.5106(4) 0.08892(12) 0.125(2) Uani 1 1 d .
H13C H 0.4810 0.5494 0.0850 0.188 Uiso 1 1 calc R
H13D H 0.5306 0.5346 0.0959 0.188 Uiso 1 1 calc R
H13E H 0.4942 0.4752 0.1020 0.188 Uiso 1 1 calc R
C137 C 0.0000 1.1384(4) 0.2500 0.101(3) Uani 1 2 d S
H137 H 0.0000 1.1922 0.2500 0.121 Uiso 1 2 calc SR
C138 C 0.02664(16) 1.0986(3) 0.23476(9) 0.0875(17) Uani 1 1 d .
H138 H 0.0447 1.1253 0.2242 0.105 Uiso 1 1 calc R
C139 C 0.02672(13) 1.0203(3) 0.23502(8) 0.0646(12) Uani 1 1 d .
H139 H 0.0453 0.9936 0.2248 0.078 Uiso 1 1 calc R
C140 C 0.0000 0.9798(3) 0.2500 0.0550(15) Uani 1 2 d S
C141 C 0.0000 0.8925(4) 0.2500 0.119(3) Uani 1 2 d S
H14A H -0.0268 0.8740 0.2561 0.179 Uiso 0.50 1 calc PR
H14B H 0.0249 0.8740 0.2617 0.179 Uiso 0.50 1 calc PR
H14C H 0.0018 0.8740 0.2322 0.179 Uiso 0.50 1 calc PR
C200 C 0.51109(10) 0.71842(19) 0.13111(6) 0.0340(8) Uani 1 1 d .
H20A H 0.4798 0.7275 0.1317 0.041 Uiso 1 1 calc R
H20B H 0.5152 0.6630 0.1298 0.041 Uiso 1 1 calc R
C401 C 0.1102(5) 0.5267(8) 0.0862(3) 0.090(4) Uani 0.50 1 d PU
C402 C 0.1452(5) 0.4793(9) 0.0745(2) 0.087(4) Uani 0.50 1 d PU
C403 C 0.1699(4) 0.4611(8) 0.07237(19) 0.071(3) Uani 0.50 1 d PU
C404 C 0.1552(5) 0.4000(7) 0.0848(2) 0.079(3) Uani 0.50 1 d PU
C405 C 0.1198(5) 0.4024(9) 0.0999(3) 0.102(5) Uani 0.50 1 d PU
C406 C 0.0985(4) 0.4332(8) 0.1064(3) 0.086(4) Uani 0.50 1 d PU
C407 C 0.0844(3) 0.4524(9) 0.1314(3) 0.092(4) Uani 0.50 1 d PU
C408 C 0.0977(4) 0.4919(13) 0.1704(4) 0.119(5) Uani 0.50 1 d PU
C409 C 0.1325(5) 0.4377(9) 0.1872(3) 0.093(4) Uani 0.50 1 d PU
C410 C 0.2391(8) 0.7071(8) 0.1375(4) 0.121(6) Uani 0.50 1 d PU
C411 C 0.2445(6) 0.6585(12) 0.1015(4) 0.110(5) Uani 0.50 1 d PU
C412 C 0.1314(5) 0.5695(10) 0.1910(3) 0.101(4) Uani 0.50 1 d PU
C413 C 0.1012(3) 0.5548(9) 0.1737(2) 0.067(3) Uani 0.50 1 d PU
C414 C 0.0811(3) 0.5040(13) 0.1474(4) 0.110(4) Uani 0.50 1 d PU
C415 C 0.0781(3) 0.5293(8) 0.1274(3) 0.079(3) Uani 0.50 1 d PU
C416 C 0.0873(3) 0.5719(10) 0.1531(3) 0.081(3) Uani 0.50 1 d PU
C417 C 0.0869(3) 0.5590(9) 0.1068(3) 0.079(4) Uani 0.50 1 d PU
C418 C 0.1319(6) 0.6017(7) 0.0816(3) 0.100(5) Uani 0.50 1 d PU
C419 C 0.1224(5) 0.6534(9) 0.1023(4) 0.102(5) Uani 0.50 1 d PU
C420 C 0.1162(6) 0.6719(8) 0.1435(3) 0.093(5) Uani 0.50 1 d PU
C421 C 0.1027(4) 0.6342(10) 0.1522(3) 0.093(4) Uani 0.50 1 d PU
C422 C 0.1499(6) 0.6547(9) 0.1817(4) 0.105(4) Uani 0.50 1 d PU
C423 C 0.1846(7) 0.6792(9) 0.1829(3) 0.116(5) Uani 0.50 1 d PU
C424 C 0.3032(4) 0.5632(13) 0.1286(5) 0.115(5) Uani 0.50 1 d PU
C425 C 0.1717(5) 0.5613(8) 0.20522(19) 0.079(3) Uani 0.50 1 d PU
C426 C 0.1810(8) 0.4633(11) 0.2045(2) 0.117(5) Uani 0.50 1 d PU
C427 C 0.1620(9) 0.4063(13) 0.1917(4) 0.135(6) Uani 0.50 1 d PU
C428 C 0.2025(6) 0.4127(9) 0.1992(3) 0.096(4) Uani 0.50 1 d PU
C429 C 0.1804(5) 0.3564(8) 0.1791(3) 0.079(4) Uani 0.50 1 d PU
C430 C 0.2215(6) 0.3307(8) 0.1602(3) 0.085(4) Uani 0.50 1 d PU
C431 C 0.2606(6) 0.3870(9) 0.1780(4) 0.108(5) Uani 0.50 1 d PU
C432 C 0.2757(6) 0.3782(11) 0.1421(5) 0.113(5) Uani 0.50 1 d PU
C433 C 0.2808(5) 0.3969(10) 0.1270(3) 0.090(4) Uani 0.50 1 d PU
C434 C 0.2858(5) 0.4052(11) 0.1596(5) 0.112(5) Uani 0.50 1 d PU
C435 C 0.2770(5) 0.4188(10) 0.1788(5) 0.107(5) Uani 0.50 1 d PU
C436 C 0.2802(5) 0.4500(12) 0.1054(4) 0.118(5) Uani 0.50 1 d PU
C437 C 0.2558(7) 0.5046(14) 0.0850(3) 0.127(5) Uani 0.50 1 d PU
C438 C 0.2993(4) 0.5285(10) 0.1756(4) 0.104(5) Uani 0.50 1 d PU
C439 C 0.2720(5) 0.6366(9) 0.1783(3) 0.093(5) Uani 0.50 1 d PU
C440 C 0.2147(5) 0.4915(11) 0.07297(19) 0.081(4) Uani 0.50 1 d PU
C441 C 0.2324(6) 0.6415(8) 0.1933(3) 0.101(4) Uani 0.50 1 d PU
C442 C 0.1612(8) 0.5993(10) 0.0763(2) 0.100(5) Uani 0.50 1 d PU
C443 C 0.1958(8) 0.5780(11) 0.0727(2) 0.114(5) Uani 0.50 1 d PU
C444 C 0.1885(6) 0.6328(8) 0.0806(2) 0.094(4) Uani 0.50 1 d PU
C445 C 0.1973(6) 0.6934(7) 0.1018(3) 0.083(4) Uani 0.50 1 d PU
C446 C 0.1740(6) 0.7043(8) 0.1102(3) 0.092(4) Uani 0.50 1 d PU
C447 C 0.1641(6) 0.7180(6) 0.1400(4) 0.102(4) Uani 0.50 1 d PU
C448 C 0.2521(5) 0.5227(7) 0.2048(2) 0.079(4) Uani 0.50 1 d PU
C449 C 0.2763(5) 0.5137(8) 0.1933(3) 0.091(4) Uani 0.50 1 d PU
C450 C 0.2900(4) 0.6079(9) 0.1707(3) 0.101(5) Uani 0.50 1 d PU
C451 C 0.2672(6) 0.6708(10) 0.1302(3) 0.103(5) Uani 0.50 1 d PU
C452 C 0.2855(4) 0.6449(8) 0.1548(4) 0.103(4) Uani 0.50 1 d PU
C453 C 0.2934(5) 0.6186(11) 0.1347(4) 0.101(5) Uani 0.50 1 d PU
C454 C 0.2606(4) 0.5884(9) 0.0920(2) 0.070(3) Uani 0.50 1 d PU
C455 C 0.1642(6) 0.7128(7) 0.1191(3) 0.089(4) Uani 0.50 1 d PU
C456 C 0.1629(7) 0.3301(6) 0.1222(3) 0.103(5) Uani 0.50 1 d PU
C457 C 0.1407(3) 0.3403(5) 0.1310(3) 0.065(3) Uani 0.50 1 d PU
C458 C 0.1419(4) 0.3467(7) 0.1521(4) 0.089(4) Uani 0.50 1 d PU
C459 C 0.1200(5) 0.3710(10) 0.1481(3) 0.104(5) Uani 0.50 1 d PU
C460 C 0.1445(5) 0.3711(8) 0.1715(4) 0.099(4) Uani 0.50 1 d PU
C461 C 0.1348(5) 0.6853(7) 0.1575(4) 0.097(4) Uani 0.50 1 d PU
C462 C 0.1982(8) 0.3612(9) 0.0962(4) 0.114(5) Uani 0.50 1 d PU
C463 C 0.2179(7) 0.3394(8) 0.1137(4) 0.109(5) Uani 0.50 1 d PU
C464 C 0.1799(7) 0.3194(7) 0.1355(3) 0.121(5) Uani 0.50 1 d PU
C465 C 0.2576(6) 0.4404(8) 0.1946(3) 0.088(4) Uani 0.50 1 d PU
C466 C 0.2411(5) 0.4192(11) 0.1971(3) 0.109(5) Uani 0.50 1 d PU
C467 C 0.1915(7) 0.3996(9) 0.0834(3) 0.101(4) Uani 0.50 1 d PU
C468 C 0.2469(5) 0.6899(7) 0.1192(5) 0.100(4) Uani 0.50 1 d PU
C469 C 0.3038(3) 0.5905(9) 0.1476(4) 0.091(4) Uani 0.50 1 d PU
C470 C 0.3101(2) 0.5146(8) 0.1523(4) 0.084(4) Uani 0.50 1 d PU
C471 C 0.1700(7) 0.7030(7) 0.1649(4) 0.112(5) Uani 0.50 1 d PU
C472 C 0.1973(7) 0.3232(7) 0.1252(4) 0.105(5) Uani 0.50 1 d PU
C473 C 0.2535(5) 0.3525(7) 0.1275(3) 0.084(4) Uani 0.50 1 d PU
C474 C 0.3034(4) 0.4990(12) 0.1266(4) 0.108(4) Uani 0.50 1 d PU
C475 C 0.2552(4) 0.6697(6) 0.1752(2) 0.067(3) Uani 0.50 1 d PU
C476 C 0.1945(6) 0.7230(6) 0.1471(3) 0.098(5) Uani 0.50 1 d PU
C477 C 0.1845(6) 0.5075(11) 0.06876(17) 0.095(4) Uani 0.50 1 d PU
C478 C 0.2298(6) 0.3929(9) 0.0924(3) 0.095(4) Uani 0.50 1 d PU
C479 C 0.2258(6) 0.5512(14) 0.0751(2) 0.104(4) Uani 0.50 1 d PU
C480 C 0.1319(5) 0.3709(6) 0.1044(2) 0.074(3) Uani 0.50 1 d PU
C481 C 0.1627(8) 0.3702(8) 0.0950(3) 0.106(5) Uani 0.50 1 d PU
C482 C 0.1352(5) 0.5213(7) 0.0742(2) 0.080(4) Uani 0.50 1 d PU
C483 C 0.0889(4) 0.5094(10) 0.1016(3) 0.098(5) Uani 0.50 1 d PU
C484 C 0.1929(6) 0.3487(10) 0.1744(4) 0.107(5) Uani 0.50 1 d PU
C485 C 0.2134(6) 0.7196(6) 0.1565(3) 0.096(4) Uani 0.50 1 d PU
C486 C 0.1494(5) 0.6077(10) 0.1939(3) 0.096(5) Uani 0.50 1 d PU
C487 C 0.2242(6) 0.3257(6) 0.1398(4) 0.096(4) Uani 0.50 1 d PU
C488 C 0.3045(3) 0.4624(10) 0.1522(4) 0.096(4) Uani 0.50 1 d PU
C489 C 0.2872(4) 0.4984(10) 0.1051(3) 0.087(4) Uani 0.50 1 d PU
C490 C 0.2749(5) 0.6205(10) 0.1075(4) 0.102(4) Uani 0.50 1 d PU
C491 C 0.2855(5) 0.5577(12) 0.1045(4) 0.109(5) Uani 0.50 1 d PU
C492 C 0.2331(7) 0.6130(11) 0.0844(3) 0.107(4) Uani 0.50 1 d PU
C493 C 0.1322(7) 0.6896(9) 0.1215(4) 0.107(4) Uani 0.50 1 d PU
C494 C 0.2176(4) 0.5795(7) 0.20643(17) 0.066(3) Uani 0.50 1 d PU
C495 C 0.2014(6) 0.5304(11) 0.20892(17) 0.104(4) Uani 0.50 1 d PU
C496 C 0.2543(6) 0.3547(8) 0.1589(4) 0.095(4) Uani 0.50 1 d PU
C497 C 0.2239(7) 0.4492(9) 0.2036(2) 0.105(5) Uani 0.50 1 d PU
C498 C 0.0924(4) 0.4302(11) 0.1436(3) 0.103(5) Uani 0.50 1 d PU
C499 C 0.1144(5) 0.6166(13) 0.1726(4) 0.128(5) Uani 0.50 1 d PU
C500 C 0.1200(5) 0.4841(13) 0.1858(3) 0.121(5) Uani 0.50 1 d PU
C501 C 0.1026(4) 0.4016(8) 0.1213(4) 0.106(4) Uani 0.50 1 d PU
C502 C 0.2164(7) 0.3398(10) 0.1685(3) 0.104(5) Uani 0.50 1 d PU
C503 C 0.2833(4) 0.5528(8) 0.1897(3) 0.088(4) Uani 0.50 1 d PU
C504 C 0.2440(5) 0.5624(8) 0.2039(2) 0.095(5) Uani 0.50 1 d PU
C505 C 0.1965(7) 0.6409(10) 0.1959(3) 0.113(5) Uani 0.50 1 d PU
C506 C 0.1605(5) 0.5080(12) 0.2036(2) 0.110(5) Uani 0.50 1 d PU
C507 C 0.1110(5) 0.4193(12) 0.1666(5) 0.128(5) Uani 0.50 1 d PU
C508 C 0.2096(7) 0.6799(9) 0.0983(4) 0.098(4) Uani 0.50 1 d PU
C509 C 0.2228(8) 0.6711(8) 0.1850(3) 0.115(5) Uani 0.50 1 d PU
C510 C 0.1042(5) 0.6199(12) 0.1039(5) 0.123(5) Uani 0.50 1 d PU
C511 C 0.2434(5) 0.7035(6) 0.1512(3) 0.081(4) Uani 0.50 1 d PU
C512 C 0.1036(6) 0.6466(13) 0.1245(5) 0.133(6) Uani 0.50 1 d PU
C513 C 0.0835(4) 0.5817(11) 0.1287(4) 0.116(5) Uani 0.50 1 d PU
C514 C 0.1062(5) 0.4881(8) 0.0874(3) 0.099(5) Uani 0.50 1 d PU
C515 C 0.1417(8) 0.6320(10) 0.0870(4) 0.130(6) Uani 0.50 1 d PU
C516 C 0.2987(3) 0.4810(9) 0.1732(3) 0.085(4) Uani 0.50 1 d PU
C517 C 0.2986(5) 0.4504(12) 0.1295(4) 0.108(5) Uani 0.50 1 d PU
C518 C 0.2546(7) 0.3793(11) 0.1085(4) 0.123(5) Uani 0.50 1 d PU
C519 C 0.2534(6) 0.4504(11) 0.0887(3) 0.094(4) Uani 0.50 1 d PU
C520 C 0.2283(7) 0.4469(14) 0.0807(4) 0.122(6) Uani 0.50 1 d PU
H1D H 0.4134(10) 0.4078(18) 0.1090(5) 0.060 Uiso 1 1 d D
H2D H 0.4299(11) 0.5214(12) 0.1282(6) 0.060 Uiso 1 1 d D
H3D H 0.4094(10) 0.621(2) 0.0993(4) 0.060 Uiso 1 1 d D
H4D H 0.3791(11) 0.5667(12) 0.0596(6) 0.060 Uiso 1 1 d D
H5D H 0.3783(11) 0.4403(18) 0.0669(5) 0.060 Uiso 1 1 d D
H6D H 0.4743(11) 0.8926(14) 0.1705(6) 0.060 Uiso 1 1 d D
H7D H 0.4670(11) 1.0309(15) 0.1681(6) 0.060 Uiso 1 1 d D
H8D H 0.4562(11) 1.0613(18) 0.1237(5) 0.060 Uiso 1 1 d D
H9D H 0.4574(11) 0.9536(12) 0.0973(7) 0.060 Uiso 1 1 d D
H10D H 0.4753(11) 0.853(2) 0.1272(4) 0.060 Uiso 1 1 d D

loop_
_atom_site_aniso_label
_atom_site_aniso_U_11
_atom_site_aniso_U_22
_atom_site_aniso_U_33
_atom_site_aniso_U_23
_atom_site_aniso_U_13
_atom_site_aniso_U_12
O1 0.0365(12) 0.0395(14) 0.0356(13) -0.0009(11) 0.0027(10) -0.0043(11)
O2 0.0333(12) 0.0470(15) 0.0318(12) 0.0027(11) -0.0030(10) 0.0027(11)
O3 0.0352(12) 0.0369(14) 0.0424(13) 0.0008(11) 0.0021(10) 0.0045(11)
O4 0.0343(12) 0.0437(14) 0.0315(12) -0.0067(11) 0.0019(10) -0.0019(11)
O5 0.0391(12) 0.0411(14) 0.0331(13) 0.0036(11) 0.0064(10) 0.0028(11)
O6 0.0341(12) 0.0392(14) 0.0449(14) -0.0031(11) 0.0071(10) 0.0033(11)
O7 0.0446(13) 0.0421(15) 0.0432(14) -0.0003(11) 0.0071(11) 0.0018(11)
O8 0.0386(13) 0.0375(14) 0.0451(14) -0.0049(11) 0.0073(10) -0.0045(11)
O9 0.0395(13) 0.0357(14) 0.0425(14) 0.0032(11) 0.0062(11) -0.0010(11)
O10 0.0321(12) 0.0424(14) 0.0342(12) -0.0036(11) 0.0039(10) -0.0030(10)
C1 0.0296(17) 0.0330(19) 0.0311(18) -0.0015(15) 0.0062(14) 0.0056(15)
C2 0.0296(16) 0.0324(19) 0.0276(17) -0.0028(15) 0.0018(13) 0.0084(15)
C3 0.0415(19) 0.035(2) 0.0304(18) 0.0016(16) 0.0023(15) 0.0045(16)
C4 0.0415(19) 0.0305(19) 0.0308(18) -0.0022(15) 0.0009(15) 0.0027(16)
C5 0.0389(18) 0.037(2) 0.0316(18) -0.0014(16) 0.0007(15) 0.0016(16)
C6 0.0341(17) 0.036(2) 0.0270(17) -0.0010(15) 0.0043(14) 0.0077(15)
C7 0.048(2) 0.038(2) 0.0307(19) -0.0009(16) -0.0021(15) -0.0047(17)
C8 0.064(3) 0.051(3) 0.136(4) 0.041(3) 0.001(3) -0.001(2)
C9 0.084(4) 0.055(3) 0.149(5) 0.051(3) -0.009(3) -0.008(3)
C10 0.078(3) 0.059(3) 0.059(3) 0.013(2) -0.008(2) -0.029(2)
C11 0.070(3) 0.062(3) 0.167(5) -0.024(3) 0.039(3) -0.028(3)
C12 0.056(3) 0.045(3) 0.150(5) -0.023(3) 0.032(3) -0.012(2)
C13 0.0417(19) 0.035(2) 0.0275(18) -0.0003(15) 0.0046(14) 0.0036(16)
C14 0.0300(17) 0.038(2) 0.0261(17) -0.0032(15) 0.0053(14) 0.0031(15)
C15 0.0364(18) 0.0336(19) 0.0229(17) -0.0025(14) 0.0093(14) 0.0027(15)
C16 0.0413(19) 0.0316(19) 0.0260(17) -0.0019(15) 0.0092(14) -0.0037(15)
C17 0.0418(19) 0.032(2) 0.0242(17) -0.0035(15) 0.0063(14) 0.0014(16)
C18 0.0333(17) 0.035(2) 0.0255(17) -0.0018(15) 0.0018(14) 0.0060(15)
C19 0.0409(19) 0.0312(19) 0.0247(17) -0.0018(15) 0.0073(14) 0.0001(15)
C20 0.0379(18) 0.0312(19) 0.0309(18) -0.0040(15) -0.0003(15) 0.0014(15)
C21 0.0417(19) 0.040(2) 0.0333(19) -0.0013(16) 0.0024(15) -0.0023(16)
C22 0.042(2) 0.047(2) 0.055(2) -0.0047(19) 0.0063(18) -0.0089(18)
C23 0.044(2) 0.048(2) 0.063(3) -0.004(2) -0.0131(19) -0.0016(19)
C24 0.060(2) 0.050(2) 0.041(2) 0.0011(19) -0.0190(19) 0.002(2)
C25 0.049(2) 0.041(2) 0.036(2) 0.0000(17) -0.0044(16) -0.0065(17)
C26 0.0402(18) 0.035(2) 0.0260(17) 0.0007(15) 0.0019(14) 0.0010(16)
C27 0.0300(17) 0.0310(19) 0.0290(18) 0.0057(15) 0.0054(14) -0.0035(14)
C28 0.0359(18) 0.0310(19) 0.0265(17) 0.0012(15) 0.0041(14) -0.0048(15)
C29 0.0364(18) 0.034(2) 0.0234(16) 0.0051(15) -0.0028(14) -0.0061(15)
C30 0.0354(18) 0.0334(19) 0.0251(17) 0.0055(15) 0.0034(14) -0.0048(15)
C31 0.0383(18) 0.0295(19) 0.0281(17) 0.0039(15) 0.0052(14) -0.0053(15)
C32 0.0334(17) 0.0349(19) 0.0246(17) 0.0033(15) 0.0029(13) -0.0070(15)
C33 0.0389(19) 0.033(2) 0.0259(17) 0.0078(15) 0.0011(14) 0.0021(15)
C34 0.043(2) 0.044(2) 0.0290(18) 0.0083(16) 0.0002(15) -0.0021(17)
C35 0.041(2) 0.070(3) 0.034(2) 0.0082(19) -0.0031(16) 0.007(2)
C36 0.062(3) 0.082(3) 0.038(2) -0.006(2) -0.0043(19) 0.031(2)
C37 0.074(3) 0.056(3) 0.045(2) -0.011(2) -0.013(2) 0.022(2)
C38 0.051(2) 0.040(2) 0.040(2) -0.0002(17) -0.0077(17) 0.0065(18)
C39 0.0322(17) 0.035(2) 0.0320(18) 0.0046(15) 0.0018(14) -0.0073(15)
C40 0.0258(16) 0.0357(19) 0.0300(18) -0.0061(15) -0.0003(13) -0.0056(15)
C41 0.0246(16) 0.0315(19) 0.0285(17) -0.0022(15) -0.0007(13) -0.0062(14)
C42 0.0306(17) 0.0330(19) 0.0363(19) 0.0035(16) -0.0041(14) -0.0045(15)
C43 0.0318(17) 0.0312(19) 0.0297(18) -0.0009(15) -0.0003(14) -0.0053(15)
C44 0.0353(18) 0.039(2) 0.0252(17) -0.0001(15) -0.0010(14) -0.0073(16)
C45 0.0283(16) 0.0324(19) 0.0310(18) 0.0012(15) -0.0013(14) -0.0054(14)
C46 0.0386(18) 0.034(2) 0.0311(18) -0.0009(15) 0.0041(15) -0.0087(16)
C47 0.0404(19) 0.042(2) 0.0367(19) -0.0013(17) -0.0004(16) -0.0006(17)
C48 0.047(2) 0.049(2) 0.052(2) -0.0059(19) 0.0061(18) 0.0062(19)
C49 0.058(2) 0.054(3) 0.044(2) -0.0087(19) 0.0152(19) 0.008(2)
C50 0.063(2) 0.057(3) 0.032(2) -0.0038(18) 0.0044(18) 0.008(2)
C51 0.048(2) 0.046(2) 0.033(2) -0.0040(17) 0.0002(16) 0.0021(18)
C52 0.0317(17) 0.041(2) 0.0288(18) -0.0014(15) -0.0031(14) -0.0015(15)
C53 0.0258(16) 0.039(2) 0.0294(18) 0.0026(16) -0.0019(14) 0.0044(15)
C54 0.0283(16) 0.0319(19) 0.0302(18) 0.0019(15) -0.0057(14) 0.0016(14)
C55 0.0355(18) 0.034(2) 0.0296(18) -0.0024(15) -0.0067(14) 0.0045(15)
C56 0.0329(17) 0.037(2) 0.0261(17) 0.0017(15) -0.0016(14) 0.0054(15)
C57 0.0299(17) 0.036(2) 0.0313(18) 0.0008(15) -0.0025(14) 0.0028(15)
C58 0.0252(16) 0.035(2) 0.0316(18) -0.0010(15) -0.0019(13) 0.0056(14)
C59 0.0362(18) 0.034(2) 0.0312(18) -0.0016(16) 0.0016(14) -0.0015(16)
C60 0.051(2) 0.046(2) 0.038(2) 0.0040(18) 0.0014(17) 0.0100(18)
C61 0.065(3) 0.059(3) 0.038(2) -0.004(2) 0.0135(19) 0.012(2)
C62 0.073(3) 0.057(3) 0.034(2) 0.0044(19) 0.0134(19) 0.001(2)
C63 0.067(3) 0.046(2) 0.041(2) 0.0046(18) 0.0091(19) 0.000(2)
C64 0.047(2) 0.040(2) 0.036(2) -0.0013(17) 0.0049(16) 0.0024(17)
C65 0.0370(18) 0.034(2) 0.0281(17) 0.0024(15) 0.0005(14) 0.0080(15)
C66 0.0334(17) 0.0298(19) 0.0361(19) 0.0041(16) 0.0089(15) 0.0004(15)
C67 0.044(2) 0.034(2) 0.0296(18) 0.0040(15) 0.0113(15) -0.0062(16)
C68 0.053(2) 0.034(2) 0.0260(18) 0.0044(16) 0.0029(16) -0.0104(17)
C69 0.0446(19) 0.0289(19) 0.0317(18) 0.0037(15) 0.0035(15) -0.0047(16)
C70 0.0391(18) 0.0280(18) 0.0321(18) 0.0015(15) 0.0080(15) -0.0054(15)
C71 0.0357(18) 0.0283(18) 0.0299(18) 0.0025(15) 0.0072(14) -0.0051(15)
C72 0.044(2) 0.031(2) 0.043(2) 0.0066(16) -0.0047(16) -0.0067(16)
C73 0.066(3) 0.045(2) 0.047(2) 0.0079(19) -0.012(2) 0.000(2)
C74 0.074(3) 0.061(3) 0.064(3) 0.013(2) -0.027(2) -0.005(2)
C75 0.051(3) 0.056(3) 0.104(4) 0.019(3) -0.020(2) -0.003(2)
C76 0.043(2) 0.053(3) 0.079(3) 0.015(2) -0.003(2) 0.0005(19)
C77 0.042(2) 0.039(2) 0.057(2) 0.0102(19) 0.0010(18) -0.0027(17)
C78 0.051(2) 0.044(2) 0.0322(19) 0.0021(17) 0.0162(16) -0.0059(18)
C79 0.0364(18) 0.048(2) 0.0304(18) -0.0006(17) 0.0126(15) 0.0001(17)
C80 0.0393(19) 0.036(2) 0.0338(19) 0.0001(16) 0.0162(15) 0.0028(16)
C81 0.048(2) 0.040(2) 0.035(2) -0.0059(17) 0.0116(16) 0.0017(17)
C82 0.046(2) 0.043(2) 0.0271(18) -0.0032(16) 0.0124(15) 0.0024(17)
C83 0.052(2) 0.041(2) 0.0279(18) 0.0038(16) 0.0145(16) 0.0104(18)
C84 0.049(2) 0.040(2) 0.0300(19) -0.0011(16) 0.0177(16) -0.0003(17)
C85 0.047(2) 0.042(2) 0.034(2) -0.0043(17) 0.0107(16) 0.0080(17)
C86 0.059(2) 0.043(2) 0.040(2) -0.0038(18) 0.0076(18) 0.0048(19)
C87 0.062(3) 0.060(3) 0.052(3) -0.015(2) 0.006(2) -0.001(2)
C88 0.051(2) 0.083(3) 0.042(2) -0.019(2) -0.0024(19) 0.021(2)
C89 0.057(2) 0.077(3) 0.038(2) -0.004(2) 0.0104(19) 0.016(2)
C90 0.049(2) 0.059(3) 0.036(2) -0.0009(19) 0.0108(17) 0.0098(19)
C91 0.0407(19) 0.038(2) 0.038(2) -0.0046(16) 0.0112(15) 0.0046(16)
C92 0.0287(17) 0.0268(18) 0.042(2) -0.0027(16) 0.0058(14) 0.0035(14)
C93 0.0266(16) 0.034(2) 0.0384(19) -0.0071(16) 0.0021(14) 0.0039(15)
C94 0.0325(17) 0.034(2) 0.0365(19) -0.0004(16) 0.0058(14) 0.0052(15)
C95 0.0287(17) 0.0331(19) 0.0379(19) -0.0032(16) 0.0046(14) 0.0040(15)
C96 0.0341(18) 0.036(2) 0.038(2) -0.0039(16) -0.0005(15) 0.0055(16)
C97 0.0285(17) 0.032(2) 0.0384(19) -0.0040(16) 0.0036(14) 0.0080(15)
C98 0.0386(19) 0.037(2) 0.040(2) -0.0034(17) 0.0002(16) 0.0010(16)
C99 0.044(2) 0.039(2) 0.055(2) -0.0065(18) 0.0061(18) -0.0007(17)
C100 0.054(2) 0.046(2) 0.074(3) -0.006(2) 0.019(2) -0.011(2)
C101 0.072(3) 0.047(3) 0.072(3) -0.010(2) 0.015(2) -0.021(2)
C102 0.087(3) 0.043(2) 0.055(3) -0.018(2) 0.012(2) -0.012(2)
C103 0.060(2) 0.038(2) 0.045(2) -0.0069(18) 0.0081(18) -0.0061(19)
C104 0.0364(18) 0.036(2) 0.041(2) -0.0007(16) 0.0005(15) 0.0018(16)
C105 0.0294(17) 0.038(2) 0.0312(18) 0.0022(16) -0.0021(14) 0.0011(15)
C106 0.0346(17) 0.034(2) 0.0274(17) 0.0000(15) -0.0073(14) -0.0012(15)
C107 0.0402(19) 0.032(2) 0.0325(18) -0.0024(16) -0.0049(15) 0.0028(16)
C108 0.0335(18) 0.036(2) 0.0280(18) 0.0013(15) -0.0070(14) -0.0005(15)
C109 0.0322(17) 0.034(2) 0.0328(18) -0.0005(16) -0.0080(15) -0.0033(15)
C110 0.0265(16) 0.036(2) 0.0337(18) -0.0054(16) -0.0049(14) -0.0004(15)
C111 0.0408(19) 0.039(2) 0.0230(17) -0.0041(15) -0.0031(14) -0.0021(16)
C112 0.046(2) 0.044(2) 0.0313(19) -0.0002(17) -0.0025(16) -0.0003(17)
C113 0.046(2) 0.060(3) 0.037(2) -0.0006(19) 0.0057(17) 0.0002(19)
C114 0.058(2) 0.058(3) 0.035(2) -0.0013(19) 0.0070(17) -0.016(2)
C115 0.068(3) 0.037(2) 0.048(2) -0.0016(18) 0.009(2) -0.010(2)
C116 0.053(2) 0.038(2) 0.036(2) -0.0048(17) 0.0057(17) -0.0032(18)
C117 0.0388(18) 0.036(2) 0.0313(18) -0.0018(15) -0.0060(15) -0.0047(16)
C118 0.0282(16) 0.0311(19) 0.0331(18) -0.0049(15) 0.0027(14) -0.0063(14)
C119 0.0319(17) 0.0283(18) 0.0296(17) -0.0028(15) -0.0005(14) -0.0068(15)
C120 0.0389(18) 0.0294(19) 0.0315(18) -0.0005(15) -0.0007(15) -0.0029(15)
C121 0.0395(19) 0.031(2) 0.038(2) -0.0075(16) 0.0023(15) -0.0024(16)
C122 0.049(2) 0.033(2) 0.0326(19) -0.0043(16) 0.0058(16) -0.0062(17)
C123 0.0361(18) 0.0303(19) 0.0306(18) -0.0057(15) -0.0015(14) -0.0072(15)
C124 0.051(2) 0.030(2) 0.038(2) 0.0006(16) 0.0151(16) -0.0042(16)
C125 0.058(2) 0.041(2) 0.054(2) -0.0065(19) 0.0173(19) 0.0006(19)
C126 0.061(2) 0.051(3) 0.068(3) -0.004(2) 0.023(2) 0.009(2)
C127 0.083(3) 0.049(3) 0.058(3) 0.002(2) 0.040(2) 0.011(2)
C128 0.090(3) 0.052(3) 0.043(2) 0.001(2) 0.026(2) 0.011(2)
C129 0.070(3) 0.047(2) 0.039(2) 0.0035(18) 0.0161(19) 0.005(2)
C130 0.079(3) 0.089(4) 0.085(4) 0.000(3) 0.007(3) 0.040(3)
C131 0.059(3) 0.056(3) 0.072(3) 0.003(2) 0.017(2) -0.009(2)
C132 0.065(3) 0.052(3) 0.129(5) 0.014(3) -0.031(3) 0.005(2)
C133 0.103(4) 0.104(5) 0.095(4) 0.020(4) 0.003(3) 0.040(4)
C134 0.068(3) 0.089(4) 0.063(3) 0.018(3) 0.011(2) 0.019(3)
C135 0.048(2) 0.050(3) 0.071(3) 0.012(2) 0.010(2) 0.003(2)
C136 0.154(6) 0.113(5) 0.111(5) 0.000(4) 0.025(4) 0.017(4)
C137 0.127(7) 0.053(5) 0.105(7) 0.000 -0.061(5) 0.000
C138 0.085(4) 0.101(4) 0.069(3) 0.033(3) -0.023(3) -0.037(3)
C139 0.043(2) 0.103(4) 0.047(2) -0.006(3) -0.0008(18) -0.010(2)
C140 0.034(3) 0.059(4) 0.069(4) 0.000 -0.008(3) 0.000
C141 0.060(4) 0.080(6) 0.207(9) 0.000 -0.029(5) 0.000
C200 0.0379(18) 0.0287(19) 0.0355(19) -0.0006(15) 0.0043(15) -0.0032(15)
C401 0.077(8) 0.108(9) 0.069(8) -0.013(7) -0.055(6) -0.005(7)
C402 0.127(10) 0.102(10) 0.023(6) -0.013(6) -0.031(6) 0.003(9)
C403 0.099(9) 0.086(8) 0.030(6) -0.022(5) 0.013(5) -0.013(7)
C404 0.124(9) 0.070(7) 0.037(6) -0.020(5) -0.015(6) -0.023(7)
C405 0.105(10) 0.103(10) 0.090(8) -0.039(8) -0.024(8) -0.046(9)
C406 0.066(7) 0.083(8) 0.097(8) 0.015(7) -0.042(6) -0.051(7)
C407 0.024(5) 0.103(9) 0.147(11) -0.020(9) 0.002(6) -0.032(6)
C408 0.051(7) 0.180(11) 0.139(10) 0.053(10) 0.062(7) -0.007(8)
C409 0.106(9) 0.103(9) 0.083(8) 0.055(7) 0.072(7) -0.001(7)
C410 0.173(13) 0.045(8) 0.139(13) -0.002(8) -0.005(10) -0.054(9)
C411 0.127(10) 0.105(10) 0.104(10) 0.056(8) 0.036(9) -0.055(9)
C412 0.105(9) 0.147(11) 0.065(7) -0.029(8) 0.068(6) 0.004(9)
C413 0.048(6) 0.097(8) 0.066(6) -0.010(7) 0.044(5) 0.010(6)
C414 0.024(5) 0.187(12) 0.122(10) -0.012(10) 0.026(6) -0.018(8)
C415 0.020(4) 0.093(9) 0.120(9) -0.001(8) -0.010(6) 0.005(5)
C416 0.027(5) 0.121(9) 0.103(8) -0.020(9) 0.036(6) 0.014(6)
C417 0.043(6) 0.081(8) 0.099(8) -0.014(7) -0.051(6) 0.012(6)
C418 0.123(10) 0.061(7) 0.095(9) 0.006(7) -0.085(7) -0.012(7)
C419 0.089(9) 0.090(9) 0.118(11) 0.042(8) -0.022(8) 0.046(8)
C420 0.123(10) 0.065(8) 0.094(9) -0.006(7) 0.021(8) 0.076(8)
C421 0.074(7) 0.097(10) 0.108(9) 0.008(9) 0.018(7) 0.056(7)
C422 0.130(10) 0.078(9) 0.114(10) -0.062(7) 0.051(9) 0.015(8)
C423 0.152(11) 0.092(10) 0.092(9) -0.081(7) -0.038(9) 0.051(9)
C424 0.038(6) 0.130(11) 0.185(12) -0.021(11) 0.043(8) -0.035(8)
C425 0.107(9) 0.103(9) 0.033(6) -0.028(6) 0.034(6) -0.004(7)
C426 0.194(13) 0.121(11) 0.044(7) 0.056(8) 0.048(8) -0.001(10)
C427 0.174(13) 0.147(13) 0.092(10) 0.066(9) 0.051(10) -0.049(11)
C428 0.130(10) 0.093(9) 0.073(8) 0.062(7) 0.036(8) 0.003(8)
C429 0.105(8) 0.055(8) 0.086(8) 0.052(6) 0.053(7) -0.004(6)
C430 0.125(10) 0.029(6) 0.097(8) 0.015(7) -0.001(8) 0.018(7)
C431 0.115(10) 0.077(9) 0.120(10) 0.046(8) -0.041(9) 0.024(8)
C432 0.099(10) 0.101(11) 0.136(13) -0.008(10) 0.002(9) 0.055(8)
C433 0.072(8) 0.074(9) 0.126(10) -0.027(8) 0.015(7) 0.053(7)
C434 0.083(9) 0.104(10) 0.139(11) 0.015(10) -0.037(9) 0.062(7)
C435 0.085(9) 0.115(10) 0.111(11) 0.025(10) -0.037(8) 0.037(8)
C436 0.077(9) 0.165(12) 0.117(10) -0.022(10) 0.034(8) 0.059(9)
C437 0.126(10) 0.177(12) 0.092(9) -0.008(10) 0.076(7) 0.017(10)
C438 0.045(7) 0.131(12) 0.122(10) -0.007(10) -0.049(7) 0.000(7)
C439 0.093(9) 0.099(10) 0.079(7) -0.036(7) -0.030(7) -0.040(9)
C440 0.108(9) 0.108(9) 0.030(5) 0.006(6) 0.029(6) 0.019(8)
C441 0.135(10) 0.083(8) 0.070(7) -0.047(7) -0.047(7) -0.011(8)
C442 0.163(14) 0.099(10) 0.030(6) 0.042(6) -0.023(8) 0.021(10)
C443 0.178(13) 0.131(11) 0.036(6) 0.040(8) 0.031(9) 0.017(11)
C444 0.168(11) 0.073(8) 0.044(6) 0.041(6) 0.023(7) 0.033(9)
C445 0.138(9) 0.030(6) 0.084(8) 0.040(6) 0.034(7) 0.016(7)
C446 0.132(10) 0.040(7) 0.109(9) 0.038(6) 0.037(8) 0.037(7)
C447 0.134(10) 0.030(6) 0.141(10) -0.003(8) 0.012(10) 0.039(7)
C448 0.110(9) 0.081(8) 0.036(6) 0.016(5) -0.034(6) -0.002(7)
C449 0.079(8) 0.113(10) 0.069(8) -0.008(7) -0.043(6) -0.013(8)
C450 0.068(8) 0.105(10) 0.118(10) -0.001(9) -0.042(7) -0.053(8)
C451 0.108(10) 0.081(9) 0.114(9) 0.031(8) -0.010(8) -0.073(7)
C452 0.073(7) 0.098(9) 0.130(10) -0.014(8) -0.017(8) -0.054(7)
C453 0.060(8) 0.101(10) 0.148(11) -0.016(10) 0.041(8) -0.055(7)
C454 0.054(6) 0.115(9) 0.047(6) 0.025(6) 0.025(5) -0.032(6)
C455 0.117(9) 0.030(6) 0.116(9) 0.013(7) 0.000(9) 0.027(7)
C456 0.152(13) 0.044(7) 0.095(9) 0.002(6) -0.060(10) -0.020(8)
C457 0.072(7) 0.028(5) 0.090(8) 0.001(6) -0.007(6) -0.033(5)
C458 0.109(9) 0.055(7) 0.098(9) 0.030(7) -0.014(9) -0.043(7)
C459 0.102(10) 0.098(10) 0.110(10) 0.026(8) 0.004(8) -0.073(8)
C460 0.094(8) 0.081(8) 0.125(10) 0.058(8) 0.024(8) -0.044(7)
C461 0.079(8) 0.077(8) 0.135(11) -0.051(8) 0.007(8) 0.034(7)
C462 0.165(12) 0.064(9) 0.112(10) -0.047(8) 0.008(11) 0.009(9)
C463 0.142(11) 0.060(9) 0.128(11) -0.040(8) 0.023(10) 0.035(8)
C464 0.161(12) 0.042(7) 0.151(11) -0.004(7) -0.017(11) -0.021(8)
C465 0.109(10) 0.076(8) 0.065(8) 0.039(7) -0.046(7) -0.014(8)
C466 0.114(10) 0.129(11) 0.082(9) 0.070(8) 0.004(8) 0.017(10)
C467 0.152(11) 0.085(9) 0.066(8) -0.052(7) 0.011(8) -0.012(9)
C468 0.121(9) 0.049(7) 0.137(12) 0.033(8) 0.044(9) -0.026(7)
C469 0.033(5) 0.087(9) 0.150(12) -0.012(9) -0.008(7) -0.032(6)
C470 0.014(4) 0.084(8) 0.151(10) -0.034(9) -0.007(6) -0.007(5)
C471 0.155(11) 0.044(7) 0.132(11) -0.038(8) -0.011(10) 0.026(8)
C472 0.154(13) 0.035(7) 0.134(12) -0.019(8) 0.048(10) -0.013(8)
C473 0.094(9) 0.050(7) 0.111(10) -0.016(7) 0.019(8) 0.029(6)
C474 0.047(7) 0.128(11) 0.155(10) 0.028(11) 0.046(7) 0.019(8)
C475 0.077(7) 0.046(6) 0.071(7) -0.009(5) -0.024(6) -0.034(6)
C476 0.139(11) 0.028(6) 0.113(9) -0.017(6) -0.049(9) -0.012(7)
C477 0.136(10) 0.131(10) 0.018(5) 0.006(7) 0.008(7) -0.007(9)
C478 0.138(11) 0.071(9) 0.078(9) -0.035(7) 0.022(8) 0.033(8)
C479 0.111(9) 0.159(13) 0.049(7) 0.019(8) 0.042(7) -0.017(10)
C480 0.095(8) 0.046(6) 0.078(7) -0.017(5) -0.010(6) -0.037(6)
C481 0.139(11) 0.083(9) 0.089(9) -0.047(8) -0.018(9) -0.031(10)
C482 0.117(9) 0.080(8) 0.033(6) 0.012(5) -0.034(6) -0.020(7)
C483 0.042(6) 0.131(11) 0.106(10) -0.005(10) -0.052(7) -0.018(7)
C484 0.128(10) 0.069(10) 0.129(11) 0.064(8) 0.038(9) -0.003(8)
C485 0.135(11) 0.033(6) 0.112(9) -0.042(6) -0.021(9) -0.009(8)
C486 0.131(10) 0.103(11) 0.057(7) -0.042(7) 0.026(7) 0.041(9)
C487 0.127(10) 0.032(6) 0.134(11) 0.004(8) 0.036(9) 0.026(7)
C488 0.029(5) 0.117(10) 0.135(10) -0.015(10) -0.020(7) 0.027(6)
C489 0.049(6) 0.123(10) 0.097(8) -0.016(9) 0.050(6) 0.005(7)
C490 0.077(8) 0.090(9) 0.146(10) 0.036(9) 0.048(8) -0.034(7)
C491 0.076(8) 0.128(11) 0.137(10) 0.041(10) 0.077(7) -0.006(9)
C492 0.151(11) 0.118(10) 0.060(8) 0.043(7) 0.046(8) -0.041(9)
C493 0.114(10) 0.074(9) 0.132(10) 0.031(8) 0.003(9) 0.065(8)
C494 0.088(8) 0.081(8) 0.028(5) -0.019(5) -0.005(5) -0.011(6)
C495 0.145(10) 0.151(11) 0.017(5) -0.011(7) 0.017(7) 0.001(9)
C496 0.109(9) 0.056(8) 0.119(10) 0.035(7) 0.003(8) 0.046(7)
C497 0.162(13) 0.118(10) 0.029(5) 0.042(6) -0.012(8) 0.006(10)
C498 0.048(7) 0.147(11) 0.119(10) 0.023(9) 0.028(7) -0.062(7)
C499 0.099(9) 0.157(12) 0.135(11) -0.053(10) 0.047(8) 0.055(9)
C500 0.092(9) 0.200(13) 0.086(9) 0.020(9) 0.075(7) -0.016(10)
C501 0.073(8) 0.098(9) 0.141(11) -0.014(9) -0.010(8) -0.066(7)
C502 0.128(11) 0.057(9) 0.127(10) 0.050(7) 0.016(9) 0.018(9)
C503 0.071(7) 0.101(9) 0.076(8) -0.007(7) -0.060(6) -0.032(7)
C504 0.124(10) 0.109(10) 0.038(6) -0.023(6) -0.057(7) 0.016(9)
C505 0.163(11) 0.105(10) 0.069(8) -0.060(7) 0.011(8) 0.012(10)
C506 0.130(10) 0.174(13) 0.036(6) 0.015(8) 0.057(6) -0.003(10)
C507 0.091(9) 0.142(11) 0.166(12) 0.068(10) 0.080(9) -0.033(8)
C508 0.131(10) 0.069(8) 0.097(9) 0.069(7) 0.026(8) -0.005(8)
C509 0.149(11) 0.084(8) 0.101(9) -0.062(8) -0.029(10) -0.017(10)
C510 0.088(9) 0.118(11) 0.143(11) 0.021(10) -0.070(8) 0.041(8)
C511 0.111(8) 0.037(6) 0.082(8) 0.008(6) -0.046(6) -0.035(6)
C512 0.090(9) 0.127(12) 0.177(13) 0.023(12) -0.004(11) 0.076(8)
C513 0.033(6) 0.138(11) 0.170(11) -0.001(11) -0.011(8) 0.041(7)
C514 0.089(9) 0.120(10) 0.073(8) -0.018(7) -0.048(7) -0.045(8)
C515 0.158(12) 0.118(11) 0.092(11) 0.051(9) -0.078(10) 0.030(11)
C516 0.041(6) 0.100(9) 0.106(8) -0.016(8) -0.028(6) 0.020(6)
C517 0.060(8) 0.121(11) 0.143(10) -0.023(10) 0.013(8) 0.055(8)
C518 0.132(11) 0.114(11) 0.126(11) -0.042(10) 0.028(9) 0.072(9)
C519 0.103(9) 0.119(10) 0.070(7) -0.023(8) 0.048(7) 0.060(8)
C520 0.146(12) 0.138(13) 0.087(10) -0.048(9) 0.041(9) 0.002(11)

loop_
_atom_type_symbol
_atom_type_description
_atom_type_scat_dispersion_real
_atom_type_scat_dispersion_imag
_atom_type_scat_source
C C 0.0033 0.0016 'International Tables Vol C Tables 4.2.6.8 and 6.1.1.4'
H H 0.0000 0.0000 'International Tables Vol C Tables 4.2.6.8 and 6.1.1.4'
O O 0.0106 0.0060 'International Tables Vol C Tables 4.2.6.8 and 6.1.1.4'

loop_
_geom_angle_atom_site_label_1
_geom_angle_atom_site_label_2
_geom_angle_atom_site_label_3
_geom_angle
_geom_angle_site_symmetry_1
_geom_angle_site_symmetry_3
C1 O1 H1D 120(2) . .
C14 O2 H5D 118(2) . .
C27 O3 H4D 116(2) . .
C40 O4 H3D 118(2) . .
C53 O5 H2D 121(2) . .
H6D O6 C66 115.7(19) . .
H6D O6 H6D 0(4) . .
C66 O6 H6D 115.7(19) . .
C79 O7 H7D 110(2) . .
C92 O8 H8D 113(2) . .
C105 O9 H9D 111(2) . .
C118 O10 H10D 116(2) . .
O1 C1 C6 118.3(3) . .
O1 C1 C2 119.6(3) . .
C6 C1 C2 122.0(3) . .
C3 C2 C1 117.7(3) . .
C3 C2 C65 119.6(3) . .
C1 C2 C65 122.2(3) . .
C2 C3 C4 122.5(3) . .
C2 C3 H13 118.8 . .
C4 C3 H13 118.8 . .
C3 C4 C5 117.6(3) . .
C3 C4 C7 120.9(3) . .
C5 C4 C7 121.3(3) . .
C6 C5 C4 122.3(3) . .
C6 C5 H14 118.8 . .
C4 C5 H14 118.8 . .
C5 C6 C1 117.7(3) . .
C5 C6 C13 119.6(3) . .
C1 C6 C13 122.3(3) . .
C12 C7 C8 117.6(4) . .
C12 C7 C4 122.2(3) . .
C8 C7 C4 120.1(3) . .
C7 C8 C9 121.1(4) . .
C7 C8 H15 119.4 . .
C9 C8 H15 119.4 . .
C10 C9 C8 121.0(5) . .
C10 C9 H17 119.5 . .
C8 C9 H17 119.5 . .
C9 C10 C11 118.2(4) . .
C9 C10 H19 120.9 . .
C11 C10 H19 120.9 . .
C10 C11 C12 120.5(5) . .
C10 C11 H11 119.8 . .
C12 C11 H11 119.8 . .
C7 C12 C11 121.6(5) . .
C7 C12 H12 119.2 . .
C11 C12 H12 119.2 . .
C6 C13 C15 118.5(3) . .
C6 C13 H13A 107.7 . .
C15 C13 H13A 107.7 . .
C6 C13 H13B 107.7 . .
C15 C13 H13B 107.7 . .
H13A C13 H13B 107.1 . .
O2 C14 C19 118.8(3) . .
O2 C14 C15 119.1(3) . .
C19 C14 C15 121.9(3) . .
C16 C15 C14 118.1(3) . .
C16 C15 C13 119.8(3) . .
C14 C15 C13 121.8(3) . .
C15 C16 C17 121.8(3) . .
C15 C16 H16 119.1 . .
C17 C16 H16 119.1 . .
C18 C17 C16 117.8(3) . .
C18 C17 C20 120.0(3) . .
C16 C17 C20 122.1(3) . .
C17 C18 C19 122.8(3) . .
C17 C18 H18 118.6 . .
C19 C18 H18 118.6 . .
C18 C19 C14 117.4(3) . .
C18 C19 C26 120.2(3) . .
C14 C19 C26 122.2(3) . .
C25 C20 C21 118.2(3) . .
C25 C20 C17 120.8(3) . .
C21 C20 C17 120.9(3) . .
C22 C21 C20 120.6(3) . .
C22 C21 H21 119.7 . .
C20 C21 H21 119.7 . .
C23 C22 C21 120.8(3) . .
C23 C22 H22 119.6 . .
C21 C22 H22 119.6 . .
C22 C23 C24 119.7(3) . .
C22 C23 H23 120.1 . .
C24 C23 H23 120.1 . .
C23 C24 C25 119.7(3) . .
C23 C24 H24 120.1 . .
C25 C24 H24 120.1 . .
C24 C25 C20 121.0(3) . .
C24 C25 H25 119.5 . .
C20 C25 H25 119.5 . .
C28 C26 C19 117.3(3) . .
C28 C26 H26A 108.0 . .
C19 C26 H26A 108.0 . .
C28 C26 H26B 108.0 . .
C19 C26 H26B 108.0 . .
H26A C26 H26B 107.2 . .
O3 C27 C32 118.8(3) . .
O3 C27 C28 119.9(3) . .
C32 C27 C28 121.2(3) . .
C29 C28 C27 118.2(3) . .
C29 C28 C26 120.6(3) . .
C27 C28 C26 121.0(3) . .
C28 C29 C30 122.5(3) . .
C28 C29 H29 118.7 . .
C30 C29 H29 118.7 . .
C31 C30 C29 116.6(3) . .
C31 C30 C33 119.9(3) . .
C29 C30 C33 123.5(3) . .
C32 C31 C30 122.8(3) . .
C32 C31 H31 118.6 . .
C30 C31 H31 118.6 . .
C31 C32 C27 118.4(3) . .
C31 C32 C39 119.6(3) . .
C27 C32 C39 121.9(3) . .
C34 C33 C38 117.5(3) . .
C34 C33 C30 122.0(3) . .
C38 C33 C30 120.4(3) . .
C35 C34 C33 121.2(3) . .
C35 C34 H34 119.4 . .
C33 C34 H34 119.4 . .
C36 C35 C34 119.9(4) . .
C36 C35 H35 120.1 . .
C34 C35 H35 120.1 . .
C35 C36 C37 119.8(4) . .
C35 C36 H36 120.1 . .
C37 C36 H36 120.1 . .
C38 C37 C36 120.4(4) . .
C38 C37 H37 119.8 . .
C36 C37 H37 119.8 . .
C37 C38 C33 121.2(3) . .
C37 C38 H38 119.4 . .
C33 C38 H38 119.4 . .
C32 C39 C41 117.3(3) . .
C32 C39 H39A 108.0 . .
C41 C39 H39A 108.0 . .
C32 C39 H39B 108.0 . .
C41 C39 H39B 108.0 . .
H39A C39 H39B 107.2 . .
O4 C40 C41 119.9(3) . .
O4 C40 C45 119.0(3) . .
C41 C40 C45 121.0(3) . .
C42 C41 C40 118.6(3) . .
C42 C41 C39 120.2(3) . .
C40 C41 C39 121.0(3) . .
C41 C42 C43 122.0(3) . .
C41 C42 H42 119.0 . .
C43 C42 H42 119.0 . .
C44 C43 C42 117.2(3) . .
C44 C43 C46 121.5(3) . .
C42 C43 C46 121.3(3) . .
C45 C44 C43 122.3(3) . .
C45 C44 H44 118.9 . .
C43 C44 H44 118.9 . .
C44 C45 C40 118.3(3) . .
C44 C45 C52 120.2(3) . .
C40 C45 C52 121.5(3) . .
C51 C46 C47 116.7(3) . .
C51 C46 C43 122.7(3) . .
C47 C46 C43 120.6(3) . .
C48 C47 C46 121.6(3) . .
C48 C47 H47 119.2 . .
C46 C47 H47 119.2 . .
C49 C48 C47 120.3(3) . .
C49 C48 H48 119.9 . .
C47 C48 H48 119.9 . .
C50 C49 C48 118.8(3) . .
C50 C49 H49 120.6 . .
C48 C49 H49 120.6 . .
C51 C50 C49 120.7(3) . .
C51 C50 H50 119.7 . .
C49 C50 H50 119.7 . .
C50 C51 C46 121.8(3) . .
C50 C51 H51 119.1 . .
C46 C51 H51 119.1 . .
C54 C52 C45 117.5(2) . .
C54 C52 H52A 107.9 . .
C45 C52 H52A 107.9 . .
C54 C52 H52B 107.9 . .
C45 C52 H52B 107.9 . .
H52A C52 H52B 107.2 . .
O5 C53 C54 119.3(3) . .
O5 C53 C58 118.8(3) . .
C54 C53 C58 121.9(3) . .
C55 C54 C53 117.4(3) . .
C55 C54 C52 120.7(3) . .
C53 C54 C52 121.7(3) . .
C54 C55 C56 123.0(3) . .
C54 C55 H55 118.5 . .
C56 C55 H55 118.5 . .
C57 C56 C55 117.0(3) . .
C57 C56 C59 122.6(3) . .
C55 C56 C59 120.3(3) . .
C58 C57 C56 122.5(3) . .
C58 C57 H57 118.7 . .
C56 C57 H57 118.7 . .
C57 C58 C53 118.0(3) . .
C57 C58 C65 120.5(3) . .
C53 C58 C65 121.1(3) . .
C64 C59 C60 117.0(3) . .
C64 C59 C56 121.3(3) . .
C60 C59 C56 121.7(3) . .
C61 C60 C59 121.6(3) . .
C61 C60 H60 119.2 . .
C59 C60 H60 119.2 . .
C62 C61 C60 120.7(4) . .
C62 C61 H61 119.6 . .
C60 C61 H61 119.6 . .
C61 C62 C63 119.1(4) . .
C61 C62 H62 120.5 . .
C63 C62 H62 120.5 . .
C62 C63 C64 120.3(4) . .
C62 C63 H63 119.8 . .
C64 C63 H63 119.8 . .
C63 C64 C59 121.3(3) . .
C63 C64 H64 119.3 . .
C59 C64 H64 119.3 . .
C58 C65 C2 120.8(3) . .
C58 C65 H65A 107.1 . .
C2 C65 H65A 107.1 . .
C58 C65 H65B 107.1 . .
C2 C65 H65B 107.1 . .
H65A C65 H65B 106.8 . .
C67 C66 O6 119.8(3) . .
C67 C66 C71 121.4(3) . .
O6 C66 C71 118.7(3) . .
C66 C67 C68 118.0(3) . .
C66 C67 C78 121.5(3) . .
C68 C67 C78 120.4(3) . .
C67 C68 C69 122.8(3) . .
C67 C68 H68 118.6 . .
C69 C68 H68 118.6 . .
C68 C69 C70 117.0(3) . .
C68 C69 C72 121.7(3) . .
C70 C69 C72 121.3(3) . .
C69 C70 C71 122.1(3) . .
C69 C70 H70 118.9 . .
C71 C70 H70 118.9 . .
C66 C71 C70 118.1(3) . .
C66 C71 C200 121.1(3) . .
C70 C71 C200 120.6(3) . .
C77 C72 C73 118.1(3) . .
C77 C72 C69 120.9(3) . .
C73 C72 C69 121.0(3) . .
C74 C73 C72 120.4(4) . .
C74 C73 H73 119.8 . .
C72 C73 H73 119.8 . .
C75 C74 C73 120.9(4) . .
C75 C74 H74 119.6 . .
C73 C74 H74 119.6 . .
C76 C75 C74 119.3(4) . .
C76 C75 H75 120.3 . .
C74 C75 H75 120.3 . .
C75 C76 C77 120.3(4) . .
C75 C76 H76 119.8 . .
C77 C76 H76 119.8 . .
C76 C77 C72 121.0(4) . .
C76 C77 H77 119.5 . .
C72 C77 H77 119.5 . .
C84 C78 C67 118.5(3) . .
C84 C78 H78A 107.7 . .
C67 C78 H78A 107.7 . .
C84 C78 H78B 107.7 . .
C67 C78 H78B 107.7 . .
H78A C78 H78B 107.1 . .
O7 C79 C80 120.8(3) . .
O7 C79 C84 117.5(3) . .
C80 C79 C84 121.6(3) . .
C79 C80 C81 117.9(3) . .
C79 C80 C91 122.0(3) . .
C81 C80 C91 119.8(3) . .
C80 C81 C82 122.3(3) . .
C80 C81 H81 118.8 . .
C82 C81 H81 118.9 . .
C83 C82 C81 117.2(3) . .
C83 C82 C85 120.5(3) . .
C81 C82 C85 122.3(3) . .
C84 C83 C82 122.8(3) . .
C84 C83 H83 118.6 . .
C82 C83 H83 118.6 . .
C83 C84 C79 118.0(3) . .
C83 C84 C78 119.7(3) . .
C79 C84 C78 122.1(3) . .
C86 C85 C90 117.5(3) . .
C86 C85 C82 121.1(3) . .
C90 C85 C82 121.4(3) . .
C87 C86 C85 121.8(4) . .
C87 C86 H86 119.1 . .
C85 C86 H86 119.1 . .
C86 C87 C88 118.2(4) . .
C86 C87 H87 120.9 . .
C88 C87 H87 120.9 . .
C89 C88 C87 121.4(4) . .
C89 C88 H88 119.3 . .
C87 C88 H88 119.3 . .
C90 C89 C88 119.3(4) . .
C90 C89 H89 120.4 . .
C88 C89 H89 120.4 . .
C89 C90 C85 121.8(4) . .
C89 C90 H90 119.1 . .
C85 C90 H90 119.1 . .
C80 C91 C97 118.5(3) . .
C80 C91 H91A 107.7 . .
C97 C91 H91A 107.7 . .
C80 C91 H91B 107.7 . .
C97 C91 H91B 107.7 . .
H91A C91 H91B 107.1 . .
O8 C92 C93 120.1(3) . .
O8 C92 C97 117.9(3) . .
C93 C92 C97 121.8(3) . .
C94 C93 C92 118.0(3) . .
C94 C93 C104 119.8(3) . .
C92 C93 C104 122.1(3) . .
C93 C94 C95 122.5(3) . .
C93 C94 H94 118.8 . .
C95 C94 H94 118.8 . .
C94 C95 C96 117.5(3) . .
C94 C95 C98 120.4(3) . .
C96 C95 C98 122.0(3) . .
C97 C96 C95 122.6(3) . .
C97 C96 H96 118.7 . .
C95 C96 H96 118.7 . .
C96 C97 C92 117.3(3) . .
C96 C97 C91 120.6(3) . .
C92 C97 C91 121.8(3) . .
C99 C98 C103 118.2(3) . .
C99 C98 C95 120.2(3) . .
C103 C98 C95 121.5(3) . .
C100 C99 C98 120.3(4) . .
C100 C99 H99 119.8 . .
C98 C99 H99 119.8 . .
C101 C100 C99 120.5(4) . .
C101 C100 H100 119.8 . .
C99 C100 H100 119.8 . .
C102 C101 C100 119.2(4) . .
C102 C101 H101 120.4 . .
C100 C101 H101 120.4 . .
C101 C102 C103 121.1(4) . .
C101 C102 H102 119.4 . .
C103 C102 H102 119.4 . .
C102 C103 C98 120.6(4) . .
C102 C103 H103 119.7 . .
C98 C103 H103 119.7 . .
C110 C104 C93 117.8(3) . .
C110 C104 H10A 107.9 . .
C93 C104 H10A 107.9 . .
C110 C104 H10B 107.9 . .
C93 C104 H10B 107.9 . .
H10A C104 H10B 107.2 . .
C110 C105 O9 118.8(3) . .
C110 C105 C106 121.6(3) . .
O9 C105 C106 119.5(3) . .
C105 C106 C107 117.7(3) . .
C105 C106 C117 122.2(3) . .
C107 C106 C117 119.8(3) . .
C108 C107 C106 122.3(3) . .
C108 C107 H107 118.8 . .
C106 C107 H107 118.8 . .
C107 C108 C109 117.4(3) . .
C107 C108 C111 121.0(3) . .
C109 C108 C111 121.6(3) . .
C110 C109 C108 122.0(3) . .
C110 C109 H109 119.0 . .
C108 C109 H109 119.0 . .
C109 C110 C105 118.4(3) . .
C109 C110 C104 120.1(3) . .
C105 C110 C104 121.4(3) . .
C112 C111 C116 116.9(3) . .
C112 C111 C108 121.0(3) . .
C116 C111 C108 122.0(3) . .
C113 C112 C111 121.2(3) . .
C113 C112 H112 119.4 . .
C111 C112 H112 119.4 . .
C114 C113 C112 120.7(4) . .
C114 C113 H113 119.7 . .
C112 C113 H113 119.7 . .
C115 C114 C113 119.2(4) . .
C115 C114 H114 120.4 . .
C113 C114 H114 120.4 . .
C114 C115 C116 120.6(4) . .
C114 C115 H115 119.7 . .
C116 C115 H115 119.7 . .
C115 C116 C111 121.4(3) . .
C115 C116 H116 119.3 . .
C111 C116 H116 119.3 . .
C123 C117 C106 116.4(2) . .
C123 C117 H11A 108.2 . .
C106 C117 H11A 108.2 . .
C123 C117 H11B 108.2 . .
C106 C117 H11B 108.2 . .
H11A C117 H11B 107.3 . .
C119 C118 O10 120.2(3) . .
C119 C118 C123 122.0(3) . .
O10 C118 C123 117.6(3) . .
C120 C119 C118 118.1(3) . .
C120 C119 C200 119.4(3) . .
C118 C119 C200 122.1(3) . .
C119 C120 C121 122.1(3) . .
C119 C120 H120 118.9 . .
C121 C120 H120 118.9 . .
C122 C121 C120 117.2(3) . .
C122 C121 C124 122.3(3) . .
C120 C121 C124 120.4(3) . .
C123 C122 C121 122.7(3) . .
C123 C122 H122 118.7 . .
C121 C122 H122 118.7 . .
C122 C123 C118 117.3(3) . .
C122 C123 C117 120.8(3) . .
C118 C123 C117 121.7(3) . .
C125 C124 C129 118.2(3) . .
C125 C124 C121 120.5(3) . .
C129 C124 C121 121.2(3) . .
C124 C125 C126 120.2(4) . .
C124 C125 H125 119.9 . .
C126 C125 H125 119.9 . .
C125 C126 C127 120.9(4) . .
C125 C126 H126 119.5 . .
C127 C126 H126 119.5 . .
C128 C127 C126 118.9(4) . .
C128 C127 H127 120.5 . .
C126 C127 H127 120.5 . .
C127 C128 C129 120.6(4) . .
C127 C128 H128 119.7 . .
C129 C128 H128 119.7 . .
C128 C129 C124 121.2(4) . .
C128 C129 H129 119.4 . .
C124 C129 H129 119.4 . .
C136 C130 C135 121.7(5) . .
C136 C130 C131 120.8(5) . .
C135 C130 C131 117.5(4) . .
C132 C131 C130 117.5(4) . .
C132 C131 H131 121.3 . .
C130 C131 H131 121.3 . .
C133 C132 C131 124.3(6) . .
C133 C132 H132 117.9 . .
C131 C132 H132 117.9 . .
C132 C133 C134 116.9(6) . .
C132 C133 H133 121.5 . .
C134 C133 H133 121.5 . .
C133 C134 C135 127.3(6) . .
C133 C134 H134 116.3 . .
C135 C134 H134 116.3 . .
C134 C135 C130 116.5(4) . .
C134 C135 H135 121.8 . .
C130 C135 H135 121.8 . .
C130 C136 H13C 109.5 . .
C130 C136 H13D 109.5 . .
H13C C136 H13D 109.5 . .
C130 C136 H13E 109.5 . .
H13C C136 H13E 109.5 . .
H13D C136 H13E 109.5 . .
C138 C137 C138 119.5(7) 2 .
C138 C137 H137 120.3 2 .
C138 C137 H137 120.3 . .
C139 C138 C137 120.0(5) . .
C139 C138 H138 120.0 . .
C137 C138 H138 120.0 . .
C138 C139 C140 121.2(5) . .
C138 C139 H139 119.4 . .
C140 C139 H139 119.4 . .
C139 C140 C139 118.2(6) . 2
C139 C140 C141 120.9(3) . .
C139 C140 C141 120.9(3) 2 .
C140 C141 H14A 110.2 . .
C140 C141 H14B 110.2 . .
H14A C141 H14B 108.8 . .
C140 C141 H14C 110.2 . .
H14A C141 H14C 108.8 . .
H14B C141 H14C 108.8 . .
C71 C200 C119 117.6(3) . .
C71 C200 H20A 107.9 . .
C119 C200 H20A 107.9 . .
C71 C200 H20B 107.9 . .
C119 C200 H20B 107.9 . .
H20A C200 H20B 107.2 . .

loop_
_geom_bond_atom_site_label_1
_geom_bond_atom_site_label_2
_geom_bond_distance
_geom_bond_site_symmetry_2
O1 C1 1.390(4) .
O1 H1D 1.005(18) .
O2 C14 1.388(4) .
O2 H5D 0.974(18) .
O3 C27 1.385(4) .
O3 H4D 0.985(18) .
O4 C40 1.384(4) .
O4 H3D 0.977(18) .
O5 C53 1.390(4) .
O5 H2D 0.999(18) .
O6 H6D 1.012(18) .
O6 C66 1.388(4) .
O6 H6D 1.012(18) .
O7 C79 1.386(4) .
O7 H7D 0.981(18) .
O8 C92 1.390(4) .
O8 H8D 0.978(18) .
O9 C105 1.392(4) .
O9 H9D 0.980(18) .
O10 C118 1.391(4) .
O10 H10D 0.993(18) .
C1 C6 1.397(4) .
C1 C2 1.406(4) .
C2 C3 1.382(4) .
C2 C65 1.529(4) .
C3 C4 1.398(4) .
C3 H13 0.9300 .
C4 C5 1.400(4) .
C4 C7 1.490(5) .
C5 C6 1.388(4) .
C5 H14 0.9300 .
C6 C13 1.513(4) .
C7 C12 1.354(5) .
C7 C8 1.365(5) .
C8 C9 1.397(6) .
C8 H15 0.9300 .
C9 C10 1.351(6) .
C9 H17 0.9300 .
C10 C11 1.369(6) .
C10 H19 0.9300 .
C11 C12 1.394(6) .
C11 H11 0.9300 .
C12 H12 0.9300 .
C13 C15 1.522(4) .
C13 H13A 0.9700 .
C13 H13B 0.9700 .
C14 C19 1.395(4) .
C14 C15 1.397(4) .
C15 C16 1.392(4) .
C16 C17 1.394(4) .
C16 H16 0.9300 .
C17 C18 1.389(4) .
C17 C20 1.492(4) .
C18 C19 1.392(4) .
C18 H18 0.9300 .
C19 C26 1.520(4) .
C20 C25 1.390(4) .
C20 C21 1.393(4) .
C21 C22 1.378(5) .
C21 H21 0.9300 .
C22 C23 1.374(5) .
C22 H22 0.9300 .
C23 C24 1.383(5) .
C23 H23 0.9300 .
C24 C25 1.388(5) .
C24 H24 0.9300 .
C25 H25 0.9300 .
C26 C28 1.518(4) .
C26 H26A 0.9700 .
C26 H26B 0.9700 .
C27 C32 1.390(4) .
C27 C28 1.401(4) .
C28 C29 1.388(4) .
C29 C30 1.403(4) .
C29 H29 0.9300 .
C30 C31 1.396(4) .
C30 C33 1.481(4) .
C31 C32 1.386(4) .
C31 H31 0.9300 .
C32 C39 1.516(4) .
C33 C34 1.395(4) .
C33 C38 1.402(5) .
C34 C35 1.393(5) .
C34 H34 0.9300 .
C35 C36 1.375(5) .
C35 H35 0.9300 .
C36 C37 1.387(6) .
C36 H36 0.9300 .
C37 C38 1.371(5) .
C37 H37 0.9300 .
C38 H38 0.9300 .
C39 C41 1.524(4) .
C39 H39A 0.9700 .
C39 H39B 0.9700 .
C40 C41 1.391(4) .
C40 C45 1.395(4) .
C41 C42 1.386(4) .
C42 C43 1.400(4) .
C42 H42 0.9300 .
C43 C44 1.393(4) .
C43 C46 1.491(4) .
C44 C45 1.386(4) .
C44 H44 0.9300 .
C45 C52 1.522(4) .
C46 C51 1.390(4) .
C46 C47 1.390(4) .
C47 C48 1.383(5) .
C47 H47 0.9300 .
C48 C49 1.378(5) .
C48 H48 0.9300 .
C49 C50 1.377(5) .
C49 H49 0.9300 .
C50 C51 1.372(5) .
C50 H50 0.9300 .
C51 H51 0.9300 .
C52 C54 1.511(4) .
C52 H52A 0.9700 .
C52 H52B 0.9700 .
C53 C54 1.395(4) .
C53 C58 1.400(4) .
C54 C55 1.392(4) .
C55 C56 1.399(4) .
C55 H55 0.9300 .
C56 C57 1.394(4) .
C56 C59 1.481(4) .
C57 C58 1.390(4) .
C57 H57 0.9300 .
C58 C65 1.519(4) .
C59 C64 1.393(5) .
C59 C60 1.395(5) .
C60 C61 1.376(5) .
C60 H60 0.9300 .
C61 C62 1.375(5) .
C61 H61 0.9300 .
C62 C63 1.379(5) .
C62 H62 0.9300 .
C63 C64 1.389(5) .
C63 H63 0.9300 .
C64 H64 0.9300 .
C65 H65A 0.9700 .
C65 H65B 0.9700 .
C66 C67 1.387(4) .
C66 C71 1.395(4) .
C67 C68 1.391(4) .
C67 C78 1.519(5) .
C68 C69 1.393(5) .
C68 H68 0.9300 .
C69 C70 1.395(4) .
C69 C72 1.495(5) .
C70 C71 1.399(4) .
C70 H70 0.9300 .
C71 C200 1.507(4) .
C72 C77 1.391(5) .
C72 C73 1.395(5) .
C73 C74 1.385(5) .
C73 H73 0.9300 .
C74 C75 1.379(6) .
C74 H74 0.9300 .
C75 C76 1.374(6) .
C75 H75 0.9300 .
C76 C77 1.389(5) .
C76 H76 0.9300 .
C77 H77 0.9300 .
C78 C84 1.510(5) .
C78 H78A 0.9700 .
C78 H78B 0.9700 .
C79 C80 1.393(5) .
C79 C84 1.401(5) .
C80 C81 1.397(4) .
C80 C91 1.512(4) .
C81 C82 1.397(5) .
C81 H81 0.9300 .
C82 C83 1.395(5) .
C82 C85 1.482(5) .
C83 C84 1.383(5) .
C83 H83 0.9300 .
C85 C86 1.391(5) .
C85 C90 1.402(5) .
C86 C87 1.391(5) .
C86 H86 0.9300 .
C87 C88 1.392(5) .
C87 H87 0.9300 .
C88 C89 1.377(6) .
C88 H88 0.9300 .
C89 C90 1.370(5) .
C89 H89 0.9300 .
C90 H90 0.9300 .
C91 C97 1.523(4) .
C91 H91A 0.9700 .
C91 H91B 0.9700 .
C92 C93 1.399(4) .
C92 C97 1.403(4) .
C93 C94 1.383(4) .
C93 C104 1.517(4) .
C94 C95 1.390(4) .
C94 H94 0.9300 .
C95 C96 1.397(4) .
C95 C98 1.485(5) .
C96 C97 1.392(4) .
C96 H96 0.9300 .
C98 C99 1.395(5) .
C98 C103 1.397(5) .
C99 C100 1.394(5) .
C99 H99 0.9300 .
C100 C101 1.380(5) .
C100 H100 0.9300 .
C101 C102 1.376(5) .
C101 H101 0.9300 .
C102 C103 1.375(5) .
C102 H102 0.9300 .
C103 H103 0.9300 .
C104 C110 1.516(4) .
C104 H10A 0.9700 .
C104 H10B 0.9700 .
C105 C110 1.391(4) .
C105 C106 1.397(4) .
C106 C107 1.397(4) .
C106 C117 1.520(4) .
C107 C108 1.390(4) .
C107 H107 0.9300 .
C108 C109 1.403(4) .
C108 C111 1.484(4) .
C109 C110 1.384(4) .
C109 H109 0.9300 .
C111 C112 1.398(5) .
C111 C116 1.401(5) .
C112 C113 1.382(5) .
C112 H112 0.9300 .
C113 C114 1.379(5) .
C113 H113 0.9300 .
C114 C115 1.375(5) .
C114 H114 0.9300 .
C115 C116 1.379(5) .
C115 H115 0.9300 .
C116 H116 0.9300 .
C117 C123 1.518(4) .
C117 H11A 0.9700 .
C117 H11B 0.9700 .
C118 C119 1.388(4) .
C118 C123 1.399(4) .
C119 C120 1.383(4) .
C119 C200 1.516(4) .
C120 C121 1.404(4) .
C120 H120 0.9300 .
C121 C122 1.393(4) .
C121 C124 1.482(5) .
C122 C123 1.390(4) .
C122 H122 0.9300 .
C124 C125 1.389(5) .
C124 C129 1.397(5) .
C125 C126 1.387(5) .
C125 H125 0.9300 .
C126 C127 1.392(5) .
C126 H126 0.9300 .
C127 C128 1.371(6) .
C127 H127 0.9300 .
C128 C129 1.378(5) .
C128 H128 0.9300 .
C129 H129 0.9300 .
C130 C136 1.399(7) .
C130 C135 1.444(6) .
C130 C131 1.448(6) .
C131 C132 1.388(6) .
C131 H131 0.9300 .
C132 C133 1.328(7) .
C132 H132 0.9300 .
C133 C134 1.335(6) .
C133 H133 0.9300 .
C134 C135 1.347(6) .
C134 H134 0.9300 .
C135 H135 0.9300 .
C136 H13C 0.9600 .
C136 H13D 0.9600 .
C136 H13E 0.9600 .
C137 C138 1.365(6) 2
C137 C138 1.365(6) .
C137 H137 0.9300 .
C138 C139 1.356(6) .
C138 H138 0.9300 .
C139 C140 1.365(5) .
C139 H139 0.9300 .
C140 C139 1.365(5) 2
C140 C141 1.510(9) .
C141 H14A 0.9670 .
C141 H14B 0.9670 .
C141 H14C 0.9670 .
C200 H20A 0.9700 .
C200 H20B 0.9700 .
